data_4510390
loop_
_publ_author_name
'Bia\/lo\'nska, Agata'
'Ciunik, Zbigniew'

_publ_section_title
;
 Seventeen-Membered Water Cluster Resulting from Recognition of Solvated
 Anions on Brucinium Corrugated Layers
;
_journal_issue 5
_journal_name_full 'Crystal Growth &amp; Design'
_journal_page_first 2621
_journal_paper_doi 10.1021/cg500310n
_journal_volume 14
_journal_year 2014
_chemical_absolute_configuration rm
_chemical_formula_moiety 'C23 H27 N2 O4, C10 H9 N2 O5, 4.8(H2 O)'
_chemical_formula_sum 'C33 H45.6 N4 O13.8'
_chemical_formula_weight 719.13
_chemical_name_systematic
;
brucinium N-(4-nitrobenzoyl)-L-alaninate 4.8-hydrate
;
_space_group_crystal_system monoclinic
_space_group_IT_number 5
_space_group_name_Hall 'C 2y'
_space_group_name_H-M_alt 'C 1 2 1'
_symmetry_space_group_name_Hall 'C 2y'
_symmetry_space_group_name_H-M 'C 1 2 1'
_atom_sites_solution_hydrogens mixed
_audit_creation_method SHELXL-2013
_cell_angle_alpha 90
_cell_angle_beta 104.98(3)
_cell_angle_gamma 90
_cell_formula_units_Z 16
_cell_length_a 31.826(6)
_cell_length_b 12.510(3)
_cell_length_c 35.668(3)
_cell_measurement_reflns_used 10237
_cell_measurement_temperature 100(2)
_cell_measurement_theta_max 28.8510
_cell_measurement_theta_min 3.0210
_cell_volume 13718(5)
_computing_cell_refinement
;
CrysAlisPro, Agilent Technologies,
Version 1.171.36.21t (release 14-08-2012 CrysAlis171 .NET)
(compiled Aug 14 2012,18:12:40)
;
_computing_data_collection
;
CrysAlisPro, Agilent Technologies,
Version 1.171.36.21t (release 14-08-2012 CrysAlis171 .NET)
(compiled Aug 14 2012,18:12:40)
;
_computing_data_reduction
;
CrysAlisPro, Agilent Technologies,
Version 1.171.36.21t (release 14-08-2012 CrysAlis171 .NET)
(compiled Aug 14 2012,18:12:40)
;
_computing_structure_refinement 'SHELXL-2013 (Sheldrick, 2013)'
_computing_structure_solution
;
SHELXS-2013 (Sheldrick, G. M. (2008). <i>Acta Cryst.</i> <b>A64</b>, 112-122.)
;
_diffrn_ambient_temperature 100(2)
_diffrn_measured_fraction_theta_full 0.998
_diffrn_measured_fraction_theta_max 0.948
_diffrn_measurement_device_type 'Xcalibur, Sapphire2'
_diffrn_measurement_method '\w scan'
_diffrn_radiation_type MoK\a
_diffrn_radiation_wavelength 0.71073
_diffrn_reflns_av_R_equivalents 0.1466
_diffrn_reflns_av_unetI/netI 0.2488
_diffrn_reflns_Laue_measured_fraction_full 0.998
_diffrn_reflns_Laue_measured_fraction_max 0.948
_diffrn_reflns_limit_h_max 53
_diffrn_reflns_limit_h_min -54
_diffrn_reflns_limit_k_max 20
_diffrn_reflns_limit_k_min -20
_diffrn_reflns_limit_l_max 56
_diffrn_reflns_limit_l_min -60
_diffrn_reflns_number 126236
_diffrn_reflns_point_group_measured_fraction_full 0.861
_diffrn_reflns_point_group_measured_fraction_max 0.750
_diffrn_reflns_theta_full 25.242
_diffrn_reflns_theta_max 37.164
_diffrn_reflns_theta_min 2.910
_diffrn_source 'fine-focus sealed tube'
_exptl_absorpt_coefficient_mu 0.109
_exptl_crystal_colour yellow
_exptl_crystal_density_diffrn 1.393
_exptl_crystal_description plate
_exptl_crystal_F_000 6112
_exptl_crystal_size_max 0.620
_exptl_crystal_size_mid 0.160
_exptl_crystal_size_min 0.060
_refine_diff_density_max 0.369
_refine_diff_density_min -0.274
_refine_diff_density_rms 0.062
_refine_ls_abs_structure_details
;
 Flack x determined using 3307 quotients [(I+)-(I-)]/[(I+)+(I-)]
 (Parsons and Flack (2004), Acta Cryst. A60, s61).
;
_refine_ls_abs_structure_Flack 0.2(8)
_refine_ls_extinction_method none
_refine_ls_goodness_of_fit_ref 0.955
_refine_ls_hydrogen_treatment constr
_refine_ls_matrix_type full
_refine_ls_number_parameters 2097
_refine_ls_number_reflns 52899
_refine_ls_number_restraints 337
_refine_ls_restrained_S_all 0.953
_refine_ls_R_factor_all 0.2900
_refine_ls_R_factor_gt 0.0954
_refine_ls_shift/su_max 0.001
_refine_ls_shift/su_mean 0.000
_refine_ls_structure_factor_coef Fsqd
_refine_ls_weighting_details
;
 w=1/[\s^2^(Fo^2^)+(0.0567P)^2^]
 where P=(Fo^2^+2Fc^2^)/3
;
_refine_ls_weighting_scheme calc
_refine_ls_wR_factor_gt 0.1553
_refine_ls_wR_factor_ref 0.2321
_reflns_Friedel_coverage 0.528
_reflns_Friedel_fraction_full 0.710
_reflns_Friedel_fraction_max 0.537
_reflns_number_gt 16741
_reflns_number_total 52899
_reflns_threshold_expression 'I > 2\s(I)'
_cod_data_source_file cg500310n_si_001.cif
_cod_data_source_block b4nbla(2)
_cod_depositor_comments 'Adding full bibliography for 4510389--4510390.cif.'
_cod_original_formula_sum 'C33 H45.60 N4 O13.80'
_cod_database_code 4510390
_shelx_space_group_comment
;
The symmetry employed for this shelxl refinement is uniquely defined
by the following loop, which should always be used as a source of
symmetry information in preference to the above space-group names.
They are only intended as comments.
;
_shelx_estimated_absorpt_t_min 0.935
_shelx_estimated_absorpt_t_max 0.993
_shelxl_version_number 2013-2

loop_
_space_group_symop_operation_xyz
'x, y, z'
'-x, y, -z'
'x+1/2, y+1/2, z'
'-x+1/2, y+1/2, -z'

loop_
_atom_site_label
_atom_site_type_symbol
_atom_site_fract_x
_atom_site_fract_y
_atom_site_fract_z
_atom_site_U_iso_or_equiv
_atom_site_adp_type
_atom_site_occupancy
_atom_site_site_symmetry_order
_atom_site_calc_flag
_atom_site_refinement_flags_posn
_atom_site_refinement_flags_adp
_atom_site_refinement_flags_occupancy
_atom_site_disorder_assembly
_atom_site_disorder_group
O1A O 0.67165(11) 1.1812(3) 0.95369(10) 0.0294(8) Uani 1 1 d . . . . .
O2A O 0.69575(11) 0.5926(3) 1.08356(9) 0.0274(8) Uani 1 1 d . . . . .
O3A O 0.68695(11) 0.4871(3) 1.01947(10) 0.0286(8) Uani 1 1 d . . . . .
O4A O 0.67694(11) 0.9912(3) 1.06725(10) 0.0316(8) Uani 1 1 d . . . . .
N1A N 0.65959(13) 0.9243(3) 1.00622(12) 0.0262(9) Uani 1 1 d . . . . .
N2A N 0.63335(15) 0.8578(4) 0.87524(12) 0.0322(10) Uani 1 1 d . . . . .
H2A H 0.6258 0.8004 0.8551 0.039 Uiso 1 1 calc R U . . .
C1A C 0.67707(16) 0.7618(4) 1.04943(15) 0.0256(11) Uani 1 1 d . . . . .
H1A H 0.6805 0.8008 1.0729 0.031 Uiso 1 1 calc R U . . .
C2A C 0.68381(16) 0.6529(4) 1.04993(15) 0.0264(11) Uani 1 1 d . . . . .
C3A C 0.67893(16) 0.5944(4) 1.01524(14) 0.0255(10) Uani 1 1 d . . . . .
C4A C 0.66619(16) 0.6465(4) 0.97971(14) 0.0252(11) Uani 1 1 d . . . . .
H4A H 0.6621 0.6076 0.9562 0.030 Uiso 1 1 calc R U . . .
C5A C 0.65941(16) 0.7579(4) 0.97909(14) 0.0245(10) Uani 1 1 d . . . . .
C6A C 0.66519(15) 0.8125(4) 1.01387(14) 0.0236(10) Uani 1 1 d . . . . .
C7A C 0.64499(16) 0.8319(4) 0.94496(14) 0.0260(11) Uani 1 1 d . . . . .
C8A C 0.65620(16) 0.9438(4) 0.96435(14) 0.0235(10) Uani 1 1 d . . . . .
H8A H 0.6318 0.9947 0.9536 0.028 Uiso 1 1 calc R U . . .
C9A C 0.67333(15) 1.0040(4) 1.03225(14) 0.0255(10) Uani 1 1 d . . . . .
C10A C 0.68334(17) 1.1099(4) 1.01598(15) 0.0270(11) Uani 1 1 d . . . . .
H10A H 0.7054 1.1470 1.0366 0.032 Uiso 1 1 calc R U . . .
H10B H 0.6566 1.1537 1.0105 0.032 Uiso 1 1 calc R U . . .
C11A C 0.70000(15) 1.1087(4) 0.97902(14) 0.0253(10) Uani 1 1 d . . . . .
H11A H 0.7304 1.1372 0.9853 0.030 Uiso 1 1 calc R U . . .
C12A C 0.68435(18) 1.2078(4) 0.91857(15) 0.0308(12) Uani 1 1 d . . . . .
H12A H 0.7164 1.2052 0.9238 0.037 Uiso 1 1 calc R U . . .
H12B H 0.6748 1.2814 0.9104 0.037 Uiso 1 1 calc R U . . .
C13A C 0.66442(18) 1.1308(4) 0.88646(16) 0.0322(12) Uani 1 1 d . . . . .
H13A H 0.6441 1.1567 0.8639 0.039 Uiso 1 1 calc R U . . .
C14A C 0.67453(17) 1.0280(4) 0.88891(15) 0.0295(12) Uani 1 1 d . . . . .
C15A C 0.6520(2) 0.9506(4) 0.85790(15) 0.0354(13) Uani 1 1 d . . . . .
H15A H 0.6730 0.9237 0.8439 0.043 Uiso 1 1 calc R U . . .
H15B H 0.6283 0.9879 0.8389 0.043 Uiso 1 1 calc R U . . .
C16A C 0.59241(18) 0.8863(5) 0.88703(16) 0.0340(13) Uani 1 1 d . . . . .
H16A H 0.5662 0.8642 0.8668 0.041 Uiso 1 1 calc R U . . .
H16B H 0.5909 0.9642 0.8914 0.041 Uiso 1 1 calc R U . . .
C17A C 0.59598(17) 0.8252(4) 0.92431(15) 0.0310(12) Uani 1 1 d . . . . .
H17A H 0.5866 0.7500 0.9190 0.037 Uiso 1 1 calc R U . . .
H17B H 0.5782 0.8590 0.9401 0.037 Uiso 1 1 calc R U . . .
C18A C 0.69936(15) 0.9947(4) 0.96243(14) 0.0242(10) Uani 1 1 d . . . . .
H18A H 0.7226 0.9543 0.9814 0.029 Uiso 1 1 calc R U . . .
C19A C 0.70885(16) 0.9793(4) 0.92252(14) 0.0269(11) Uani 1 1 d . . . . .
H19A H 0.7378 1.0116 0.9232 0.032 Uiso 1 1 calc R U . . .
C20A C 0.71117(17) 0.8587(4) 0.91639(16) 0.0306(12) Uani 1 1 d . . . . .
H20A H 0.7317 0.8257 0.9391 0.037 Uiso 1 1 calc R U . . .
H20B H 0.7218 0.8442 0.8931 0.037 Uiso 1 1 calc R U . . .
C21A C 0.66553(17) 0.8105(4) 0.91104(15) 0.0302(11) Uani 1 1 d . . . . .
H21A H 0.6673 0.7315 0.9074 0.036 Uiso 1 1 calc R U . . .
C22A C 0.70693(18) 0.6512(5) 1.11920(15) 0.0338(12) Uani 1 1 d . . . . .
H22A H 0.7147 0.6012 1.1410 0.051 Uiso 1 1 calc R U . . .
H22B H 0.6820 0.6945 1.1214 0.051 Uiso 1 1 calc R U . . .
H22C H 0.7317 0.6980 1.1196 0.051 Uiso 1 1 calc R U . . .
C23A C 0.68029(19) 0.4257(4) 0.98421(15) 0.0318(12) Uani 1 1 d . . . . .
H23A H 0.6870 0.3504 0.9907 0.048 Uiso 1 1 calc R U . . .
H23B H 0.6994 0.4526 0.9688 0.048 Uiso 1 1 calc R U . . .
H23C H 0.6499 0.4323 0.9692 0.048 Uiso 1 1 calc R U . . .
O1B O 0.32974(12) 1.1850(3) 0.54047(11) 0.0351(9) Uani 1 1 d . . . . .
O2B O 0.30182(11) 0.5908(3) 0.40941(10) 0.0297(8) Uani 1 1 d . . . . .
O3B O 0.31289(11) 0.4869(3) 0.47427(9) 0.0270(8) Uani 1 1 d . . . . .
O4B O 0.31441(12) 0.9936(3) 0.42464(11) 0.0372(9) Uani 1 1 d . . . . .
N1B N 0.33636(14) 0.9263(3) 0.48560(12) 0.0284(9) Uani 1 1 d . . . . .
N2B N 0.36151(15) 0.8540(4) 0.61681(13) 0.0335(10) Uani 1 1 d . . . . .
H2B H 0.3670 0.7947 0.6363 0.040 Uiso 1 1 calc R U . . .
C1B C 0.31843(16) 0.7622(4) 0.44230(15) 0.0273(11) Uani 1 1 d . . . . .
H1B H 0.3149 0.8003 0.4186 0.033 Uiso 1 1 calc R U . . .
C2B C 0.31267(15) 0.6521(4) 0.44271(15) 0.0264(11) Uani 1 1 d . . . . .
C3B C 0.31852(15) 0.5952(4) 0.47759(14) 0.0246(10) Uani 1 1 d . . . . .
C4B C 0.33003(15) 0.6498(4) 0.51292(14) 0.0242(10) Uani 1 1 d . . . . .
H4B H 0.3340 0.6123 0.5367 0.029 Uiso 1 1 calc R U . . .
C5B C 0.33559(15) 0.7595(4) 0.51265(14) 0.0243(10) Uani 1 1 d . . . . .
C6B C 0.32965(16) 0.8150(4) 0.47839(16) 0.0268(11) Uani 1 1 d . . . . .
C7B C 0.35071(16) 0.8335(4) 0.54718(15) 0.0263(11) Uani 1 1 d . . . . .
C8B C 0.34137(17) 0.9461(4) 0.52792(15) 0.0280(11) Uani 1 1 d . . . . .
H8B H 0.3668 0.9944 0.5383 0.034 Uiso 1 1 calc R U . . .
C9B C 0.32194(16) 1.0062(4) 0.45974(17) 0.0307(12) Uani 1 1 d . . . . .
C10B C 0.31644(18) 1.1147(4) 0.47712(17) 0.0340(13) Uani 1 1 d . . . . .
H10C H 0.2957 1.1571 0.4571 0.041 Uiso 1 1 calc R U . . .
H10D H 0.3448 1.1521 0.4828 0.041 Uiso 1 1 calc R U . . .
C11B C 0.30029(17) 1.1155(4) 0.51462(16) 0.0303(12) Uani 1 1 d . . . . .
H11B H 0.2703 1.1464 0.5087 0.036 Uiso 1 1 calc R U . . .
C12B C 0.31819(19) 1.2118(4) 0.57560(18) 0.0391(14) Uani 1 1 d . . . . .
H12C H 0.2861 1.2127 0.5707 0.047 Uiso 1 1 calc R U . . .
H12D H 0.3291 1.2842 0.5841 0.047 Uiso 1 1 calc R U . . .
C13B C 0.33703(19) 1.1325(5) 0.60719(18) 0.0393(14) Uani 1 1 d . . . . .
H13B H 0.3581 1.1561 0.6297 0.047 Uiso 1 1 calc R U . . .
C14B C 0.32507(18) 1.0305(5) 0.60457(16) 0.0349(13) Uani 1 1 d . . . . .
C15B C 0.3456(2) 0.9489(4) 0.63489(16) 0.0369(13) Uani 1 1 d . . . . .
H15C H 0.3702 0.9820 0.6541 0.044 Uiso 1 1 calc R U . . .
H15D H 0.3239 0.9252 0.6487 0.044 Uiso 1 1 calc R U . . .
C16B C 0.40368(19) 0.8766(5) 0.60611(18) 0.0386(14) Uani 1 1 d . . . . .
H16C H 0.4288 0.8484 0.6262 0.046 Uiso 1 1 calc R U . . .
H16D H 0.4077 0.9545 0.6034 0.046 Uiso 1 1 calc R U . . .
C17B C 0.39961(17) 0.8203(4) 0.56764(15) 0.0314(12) Uani 1 1 d . . . . .
H17C H 0.4077 0.7439 0.5716 0.038 Uiso 1 1 calc R U . . .
H17D H 0.4180 0.8547 0.5526 0.038 Uiso 1 1 calc R U . . .
C18B C 0.29950(15) 1.0016(4) 0.53040(14) 0.0265(10) Uani 1 1 d . . . . .
H18B H 0.2754 0.9638 0.5114 0.032 Uiso 1 1 calc R U . . .
C19B C 0.29012(17) 0.9873(4) 0.57041(15) 0.0304(11) Uani 1 1 d . . . . .
H19B H 0.2619 1.0233 0.5700 0.036 Uiso 1 1 calc R U . . .
C20B C 0.28508(17) 0.8675(4) 0.57589(16) 0.0313(12) Uani 1 1 d . . . . .
H20C H 0.2746 0.8545 0.5993 0.038 Uiso 1 1 calc R U . . .
H20D H 0.2635 0.8376 0.5532 0.038 Uiso 1 1 calc R U . . .
C21B C 0.32884(16) 0.8138(4) 0.58028(15) 0.0287(11) Uani 1 1 d . . . . .
H21B H 0.3251 0.7350 0.5829 0.034 Uiso 1 1 calc R U . . .
C22B C 0.2911(2) 0.6473(5) 0.37310(16) 0.0404(14) Uani 1 1 d . . . . .
H22D H 0.2841 0.5959 0.3517 0.061 Uiso 1 1 calc R U . . .
H22E H 0.3159 0.6911 0.3711 0.061 Uiso 1 1 calc R U . . .
H22F H 0.2659 0.6934 0.3718 0.061 Uiso 1 1 calc R U . . .
C23B C 0.32009(18) 0.4278(4) 0.50977(15) 0.0313(12) Uani 1 1 d . . . . .
H23D H 0.3154 0.3515 0.5039 0.047 Uiso 1 1 calc R U . . .
H23E H 0.2998 0.4523 0.5244 0.047 Uiso 1 1 calc R U . . .
H23F H 0.3500 0.4391 0.5252 0.047 Uiso 1 1 calc R U . . .
O1C O 0.58476(13) 0.6799(3) 0.56976(13) 0.0452(11) Uani 1 1 d . . . . .
O2C O 0.55099(14) 0.0919(4) 0.43323(13) 0.0537(12) Uani 1 1 d . . . . .
O3C O 0.55449(14) -0.0148(3) 0.49562(15) 0.0577(13) Uani 1 1 d . . . . .
O4C O 0.55630(12) 0.4915(3) 0.45227(11) 0.0373(9) Uani 1 1 d . . . . .
N1C N 0.58503(13) 0.4208(3) 0.51238(12) 0.0249(9) Uani 1 1 d . . . . .
N2C N 0.61531(15) 0.3442(5) 0.64291(14) 0.0471(14) Uani 1 1 d . . . . .
H2C H 0.6212 0.2849 0.6623 0.057 Uiso 1 1 calc R U . . .
C1C C 0.56734(17) 0.2615(5) 0.46759(16) 0.0330(12) Uani 1 1 d . . . . .
H1C H 0.5651 0.3013 0.4445 0.040 Uiso 1 1 calc R U . . .
C2C C 0.56043(18) 0.1533(5) 0.46672(18) 0.0394(15) Uani 1 1 d . . . . .
C3C C 0.56266(17) 0.0926(5) 0.50080(19) 0.0404(15) Uani 1 1 d . . . . .
C4C C 0.57464(18) 0.1432(4) 0.53677(18) 0.0360(13) Uani 1 1 d . . . . .
H4C H 0.5776 0.1038 0.5601 0.043 Uiso 1 1 calc R U . . .
C5C C 0.58223(16) 0.2537(4) 0.53772(15) 0.0291(11) Uani 1 1 d . . . . .
C6C C 0.57778(15) 0.3101(4) 0.50384(15) 0.0270(11) Uani 1 1 d . . . . .
C7C C 0.60015(16) 0.3239(4) 0.57292(15) 0.0276(11) Uani 1 1 d . . . . .
C8C C 0.59180(16) 0.4382(4) 0.55467(14) 0.0259(11) Uani 1 1 d . . . . .
H8C H 0.6182 0.4837 0.5647 0.031 Uiso 1 1 calc R U . . .
C9C C 0.56827(16) 0.5031(5) 0.48768(15) 0.0304(11) Uani 1 1 d . . . . .
C10C C 0.56758(18) 0.6108(4) 0.50661(17) 0.0349(13) Uani 1 1 d . . . . .
H10E H 0.5476 0.6581 0.4879 0.042 Uiso 1 1 calc R U . . .
H10F H 0.5971 0.6422 0.5117 0.042 Uiso 1 1 calc R U . . .
C11C C 0.55369(17) 0.6117(5) 0.54478(18) 0.0385(14) Uani 1 1 d . . . . .
H11C H 0.5243 0.6452 0.5400 0.046 Uiso 1 1 calc R U . . .
C12C C 0.5756(2) 0.7060(6) 0.6059(2) 0.063(2) Uani 1 1 d . . . . .
H12E H 0.5437 0.7098 0.6023 0.076 Uiso 1 1 calc R U . . .
H12F H 0.5880 0.7769 0.6148 0.076 Uiso 1 1 calc R U . . .
C13C C 0.5944(2) 0.6237(7) 0.6359(2) 0.060(2) Uani 1 1 d . . . . .
H13C H 0.6166 0.6445 0.6580 0.072 Uiso 1 1 calc R U . . .
C14C C 0.5812(2) 0.5227(6) 0.63290(18) 0.0492(18) Uani 1 1 d . . . . .
C15C C 0.6017(2) 0.4411(7) 0.66237(19) 0.061(2) Uani 1 1 d . . . . .
H15E H 0.5809 0.4192 0.6773 0.073 Uiso 1 1 calc R U . . .
H15F H 0.6276 0.4724 0.6808 0.073 Uiso 1 1 calc R U . . .
C16C C 0.65686(18) 0.3627(5) 0.62987(16) 0.0412(15) Uani 1 1 d . . . . .
H16E H 0.6618 0.4400 0.6268 0.049 Uiso 1 1 calc R U . . .
H16F H 0.6824 0.3326 0.6489 0.049 Uiso 1 1 calc R U . . .
C17C C 0.64897(17) 0.3052(5) 0.59127(15) 0.0336(12) Uani 1 1 d . . . . .
H17E H 0.6556 0.2280 0.5950 0.040 Uiso 1 1 calc R U . . .
H17F H 0.6668 0.3362 0.5750 0.040 Uiso 1 1 calc R U . . .
C18C C 0.55135(16) 0.4975(5) 0.55971(15) 0.0313(12) Uani 1 1 d . . . . .
H18C H 0.5259 0.4632 0.5412 0.038 Uiso 1 1 calc R U . . .
C19C C 0.54396(18) 0.4822(5) 0.60039(17) 0.0413(15) Uani 1 1 d . . . . .
H19C H 0.5167 0.5202 0.6015 0.050 Uiso 1 1 calc R U . . .
C20C C 0.53790(18) 0.3623(6) 0.60522(17) 0.0420(15) Uani 1 1 d . . . . .
H20E H 0.5285 0.3490 0.6292 0.050 Uiso 1 1 calc R U . . .
H20F H 0.5150 0.3349 0.5829 0.050 Uiso 1 1 calc R U . . .
C21C C 0.58004(18) 0.3053(5) 0.60744(16) 0.0391(14) Uani 1 1 d . . . . .
H21C H 0.5756 0.2268 0.6101 0.047 Uiso 1 1 calc R U . . .
C22C C 0.5476(3) 0.1479(6) 0.3982(2) 0.075(3) Uani 1 1 d . . . . .
H22G H 0.5410 0.0975 0.3764 0.113 Uiso 1 1 calc R U . . .
H22H H 0.5752 0.1841 0.3992 0.113 Uiso 1 1 calc R U . . .
H22I H 0.5243 0.2010 0.3946 0.113 Uiso 1 1 calc R U . . .
C23C C 0.5560(3) -0.0762(5) 0.5297(3) 0.071(3) Uani 1 1 d . . . . .
H23G H 0.5499 -0.1513 0.5225 0.107 Uiso 1 1 calc R U . . .
H23H H 0.5341 -0.0493 0.5423 0.107 Uiso 1 1 calc R U . . .
H23I H 0.5849 -0.0702 0.5476 0.107 Uiso 1 1 calc R U . . .
O1D O 0.91203(11) 1.1740(3) 0.92397(10) 0.0306(8) Uani 1 1 d . . . . .
O2D O 0.95179(12) 0.6112(3) 1.07451(10) 0.0345(9) Uani 1 1 d . . . . .
O3D O 0.94706(11) 0.4946(3) 1.01473(10) 0.0318(8) Uani 1 1 d . . . . .
O4D O 0.94701(11) 1.0062(3) 1.04614(10) 0.0324(8) Uani 1 1 d . . . . .
N1D N 0.91446(13) 0.9265(3) 0.98801(12) 0.0245(9) Uani 1 1 d . . . . .
N2D N 0.87361(13) 0.8240(4) 0.85962(12) 0.0285(9) Uani 1 1 d . . . . .
H2D H 0.8662 0.7606 0.8421 0.034 Uiso 1 1 calc R U . . .
C1D C 0.93407(15) 0.7751(4) 1.03661(14) 0.0263(11) Uani 1 1 d . . . . .
H1D H 0.9371 0.8190 1.0589 0.032 Uiso 1 1 calc R U . . .
C2D C 0.94128(16) 0.6658(4) 1.03992(15) 0.0290(12) Uani 1 1 d . . . . .
C3D C 0.93779(16) 0.6012(4) 1.00702(15) 0.0281(11) Uani 1 1 d . . . . .
C4D C 0.92433(15) 0.6456(4) 0.97019(15) 0.0264(11) Uani 1 1 d . . . . .
H4D H 0.9210 0.6019 0.9478 0.032 Uiso 1 1 calc R U . . .
C5D C 0.91570(15) 0.7553(4) 0.96637(14) 0.0232(10) Uani 1 1 d . . . . .
C6D C 0.92224(15) 0.8180(4) 0.99929(15) 0.0250(10) Uani 1 1 d . . . . .
C7D C 0.89556(15) 0.8192(4) 0.93055(14) 0.0245(10) Uani 1 1 d . . . . .
C8D C 0.90502(16) 0.9367(4) 0.94512(13) 0.0229(10) Uani 1 1 d . . . . .
H8D H 0.8785 0.9816 0.9352 0.028 Uiso 1 1 calc R U . . .
C9D C 0.93317(15) 1.0123(4) 1.01068(15) 0.0271(11) Uani 1 1 d . . . . .
C10D C 0.93501(17) 1.1160(4) 0.98901(15) 0.0293(11) Uani 1 1 d . . . . .
H10G H 0.9576 1.1620 1.0057 0.035 Uiso 1 1 calc R U . . .
H10H H 0.9068 1.1531 0.9856 0.035 Uiso 1 1 calc R U . . .
C11D C 0.94461(16) 1.1080(4) 0.94863(15) 0.0277(11) Uani 1 1 d . . . . .
H11D H 0.9739 1.1393 0.9502 0.033 Uiso 1 1 calc R U . . .
C12D C 0.9175(2) 1.1903(5) 0.88517(16) 0.0365(13) Uani 1 1 d . . . . .
H12G H 0.9488 1.1911 0.8862 0.044 Uiso 1 1 calc R U . . .
H12H H 0.9050 1.2604 0.8751 0.044 Uiso 1 1 calc R U . . .
C13D C 0.89532(18) 1.1031(4) 0.85818(15) 0.0316(12) Uani 1 1 d . . . . .
H13D H 0.8713 1.1211 0.8371 0.038 Uiso 1 1 calc R U . . .
C14D C 0.90822(15) 1.0019(4) 0.86277(14) 0.0286(11) Uani 1 1 d . . . . .
C15D C 0.88470(17) 0.9143(4) 0.83631(15) 0.0318(12) Uani 1 1 d . . . . .
H15G H 0.8577 0.9434 0.8189 0.038 Uiso 1 1 calc R U . . .
H15H H 0.9034 0.8877 0.8200 0.038 Uiso 1 1 calc R U . . .
C16D C 0.83482(16) 0.8475(4) 0.87534(15) 0.0302(11) Uani 1 1 d . . . . .
H16G H 0.8081 0.8148 0.8587 0.036 Uiso 1 1 calc R U . . .
H16H H 0.8303 0.9255 0.8767 0.036 Uiso 1 1 calc R U . . .
C17D C 0.84602(15) 0.7983(4) 0.91554(14) 0.0257(11) Uani 1 1 d . . . . .
H17G H 0.8396 0.7207 0.9143 0.031 Uiso 1 1 calc R U . . .
H17H H 0.8297 0.8333 0.9323 0.031 Uiso 1 1 calc R U . . .
C18D C 0.94429(15) 0.9911(4) 0.93605(14) 0.0257(10) Uani 1 1 d . . . . .
H18D H 0.9705 0.9577 0.9539 0.031 Uiso 1 1 calc R U . . .
C19D C 0.94778(16) 0.9673(4) 0.89496(15) 0.0281(11) Uani 1 1 d . . . . .
H19D H 0.9743 1.0034 0.8909 0.034 Uiso 1 1 calc R U . . .
C20D C 0.95315(16) 0.8456(4) 0.89211(15) 0.0304(12) Uani 1 1 d . . . . .
H20G H 0.9598 0.8274 0.8672 0.036 Uiso 1 1 calc R U . . .
H20H H 0.9776 0.8206 0.9136 0.036 Uiso 1 1 calc R U . . .
C21D C 0.91171(16) 0.7913(4) 0.89442(14) 0.0255(11) Uani 1 1 d . . . . .
H21D H 0.9159 0.7122 0.8937 0.031 Uiso 1 1 calc R U . . .
C22D C 0.94854(19) 0.6704(5) 1.10855(15) 0.0355(13) Uani 1 1 d . . . . .
H22J H 0.9569 0.6241 1.1314 0.053 Uiso 1 1 calc R U . . .
H22K H 0.9185 0.6947 1.1051 0.053 Uiso 1 1 calc R U . . .
H22L H 0.9680 0.7324 1.1121 0.053 Uiso 1 1 calc R U . . .
C23D C 0.94370(18) 0.4258(4) 0.98218(16) 0.0331(12) Uani 1 1 d . . . . .
H23J H 0.9508 0.3525 0.9912 0.050 Uiso 1 1 calc R U . . .
H23K H 0.9640 0.4497 0.9674 0.050 Uiso 1 1 calc R U . . .
H23L H 0.9139 0.4282 0.9655 0.050 Uiso 1 1 calc R U . . .
O5A O 0.60132(13) -0.2676(3) 0.81333(12) 0.0436(10) Uani 1 1 d . . . . .
O6A O 0.67143(13) -0.3042(3) 0.83071(11) 0.0416(10) Uani 1 1 d . . . . .
O7A O 0.57263(14) -0.5893(3) 0.76125(13) 0.0496(11) Uani 1 1 d . . . . .
O8A O 0.39078(13) -0.5938(3) 0.60873(12) 0.0411(10) Uani 1 1 d . . . . .
O9A O 0.39201(13) -0.4213(4) 0.60382(12) 0.0414(10) Uani 1 1 d . . . . .
N3A N 0.58453(15) -0.4157(4) 0.75405(13) 0.0370(11) Uani 1 1 d . . . . .
H3A H 0.5746 -0.3552 0.7425 0.044 Uiso 1 1 calc R U . . .
N4A N 0.40684(14) -0.5058(4) 0.61865(13) 0.0333(10) Uani 1 1 d . . . . .
C24A C 0.63375(18) -0.3191(5) 0.81011(16) 0.0324(12) Uani 1 1 d . . . . .
C25A C 0.62658(18) -0.4167(5) 0.78294(15) 0.0351(13) Uani 1 1 d . . . . .
H25A H 0.6267 -0.4811 0.7996 0.042 Uiso 1 1 calc R U . . .
C26A C 0.66298(19) -0.4320(6) 0.76315(17) 0.0452(16) Uani 1 1 d . . . . .
H26A H 0.6569 -0.4951 0.7463 0.068 Uiso 1 1 calc R U . . .
H26B H 0.6906 -0.4419 0.7828 0.068 Uiso 1 1 calc R U . . .
H26C H 0.6650 -0.3687 0.7475 0.068 Uiso 1 1 calc R U . . .
C27A C 0.56123(17) -0.5034(5) 0.74492(15) 0.0334(12) Uani 1 1 d . . . . .
C28A C 0.52002(16) -0.4982(5) 0.71269(15) 0.0307(11) Uani 1 1 d . . . . .
C29A C 0.49793(19) -0.5930(5) 0.70127(16) 0.0361(13) Uani 1 1 d . . . . .
H29A H 0.5084 -0.6571 0.7148 0.043 Uiso 1 1 calc R U . . .
C30A C 0.46117(19) -0.5966(4) 0.67086(16) 0.0337(12) Uani 1 1 d . . . . .
H30A H 0.4465 -0.6623 0.6632 0.040 Uiso 1 1 calc R U . . .
C31A C 0.44602(16) -0.5028(4) 0.65176(15) 0.0295(11) Uani 1 1 d . . . . .
C32A C 0.46637(18) -0.4060(5) 0.66234(17) 0.0391(14) Uani 1 1 d . . . . .
H32A H 0.4552 -0.3422 0.6490 0.047 Uiso 1 1 calc R U . . .
C33A C 0.50363(18) -0.4041(5) 0.69295(18) 0.0405(14) Uani 1 1 d . . . . .
H33A H 0.5182 -0.3382 0.7006 0.049 Uiso 1 1 calc R U . . .
O5B O 0.35588(14) 0.6954(3) 0.66201(12) 0.0461(11) Uani 1 1 d . . . . .
O6B O 0.39484(13) 0.7903(4) 0.71184(12) 0.0444(10) Uani 1 1 d . . . . .
O7B O 0.41386(14) 0.4353(4) 0.74072(14) 0.0556(13) Uani 1 1 d . . . . .
O8B O 0.60350(13) 0.4050(3) 0.88751(12) 0.0410(10) Uani 1 1 d . . . . .
O9B O 0.60761(13) 0.5767(3) 0.88910(12) 0.0402(10) Uani 1 1 d . . . . .
N3B N 0.40340(16) 0.6051(4) 0.75629(14) 0.0420(12) Uani 1 1 d . . . . .
H3B H 0.4124 0.6571 0.7731 0.050 Uiso 1 1 calc R U . . .
N4B N 0.58862(14) 0.4933(4) 0.87706(12) 0.0323(10) Uani 1 1 d . . . . .
C24B C 0.37320(18) 0.7086(5) 0.69713(16) 0.0339(13) Uani 1 1 d . . . . .
C25B C 0.36433(19) 0.6218(5) 0.72458(17) 0.0421(15) Uani 1 1 d . . . . .
H25B H 0.3566 0.5535 0.7098 0.051 Uiso 1 1 calc R U . . .
C26B C 0.3261(2) 0.6565(6) 0.74103(19) 0.0517(17) Uani 1 1 d . . . . .
H26D H 0.3204 0.6009 0.7585 0.078 Uiso 1 1 calc R U . . .
H26E H 0.3000 0.6671 0.7196 0.078 Uiso 1 1 calc R U . . .
H26F H 0.3335 0.7236 0.7554 0.078 Uiso 1 1 calc R U . . .
C27B C 0.42575(17) 0.5145(5) 0.76065(16) 0.0340(12) Uani 1 1 d . . . . .
C28B C 0.46786(17) 0.5119(4) 0.79204(15) 0.0308(12) Uani 1 1 d . . . . .
C29B C 0.48879(19) 0.4146(5) 0.80157(16) 0.0359(13) Uani 1 1 d . . . . .
H29B H 0.4760 0.3515 0.7887 0.043 Uiso 1 1 calc R U . . .
C30B C 0.52805(18) 0.4077(5) 0.82957(16) 0.0340(12) Uani 1 1 d . . . . .
H30B H 0.5422 0.3407 0.8359 0.041 Uiso 1 1 calc R U . . .
C31B C 0.54628(16) 0.5000(5) 0.84813(14) 0.0292(11) Uani 1 1 d . . . . .
C32B C 0.52639(18) 0.5984(5) 0.83961(16) 0.0348(12) Uani 1 1 d . . . . .
H32B H 0.5394 0.6611 0.8526 0.042 Uiso 1 1 calc R U . . .
C33B C 0.48693(18) 0.6036(5) 0.81156(17) 0.0355(13) Uani 1 1 d . . . . .
H33B H 0.4727 0.6705 0.8056 0.043 Uiso 1 1 calc R U . . .
O5C O 0.6283(2) 0.2449(6) 0.70859(18) 0.0442(16) Uani 0.698(5) 1 d . U P A 1
O6C O 0.6599(2) 0.1368(5) 0.67659(17) 0.0463(16) Uani 0.698(5) 1 d . . P A 1
O7C O 0.7499(3) 0.2057(6) 0.7748(3) 0.055(2) Uani 0.698(5) 1 d . U P A 1
O8C O 0.7641(3) 0.6649(7) 0.8842(2) 0.0333(18) Uani 0.698(5) 1 d . U P A 1
O9C O 0.7232(6) 0.5890(17) 0.9161(4) 0.035(2) Uani 0.698(5) 1 d . U P A 1
N3C N 0.6814(3) 0.1782(8) 0.7772(3) 0.038(2) Uani 0.698(5) 1 d . U P A 1
H3C H 0.6619 0.1877 0.7905 0.046 Uiso 0.698(5) 1 calc R U P A 1
N4C N 0.7405(3) 0.5921(9) 0.8897(3) 0.026(2) Uani 0.698(5) 1 d . U P A 1
C24C C 0.6522(3) 0.1666(8) 0.7066(3) 0.0323(19) Uani 0.698(5) 1 d . U P A 1
C25C C 0.6720(3) 0.1032(7) 0.7443(2) 0.035(2) Uani 0.698(5) 1 d . U P A 1
H25C H 0.6995 0.0676 0.7425 0.043 Uiso 0.698(5) 1 calc R U P A 1
C26C C 0.6386(4) 0.0180(9) 0.7485(3) 0.054(3) Uani 0.698(5) 1 d . U P A 1
H26G H 0.6502 -0.0236 0.7722 0.081 Uiso 0.698(5) 1 calc R U P A 1
H26H H 0.6327 -0.0298 0.7260 0.081 Uiso 0.698(5) 1 calc R U P A 1
H26I H 0.6115 0.0531 0.7499 0.081 Uiso 0.698(5) 1 calc R U P A 1
C27C C 0.7184(3) 0.2319(8) 0.7871(3) 0.032(2) Uani 0.698(5) 1 d . U P A 1
C28C C 0.7228(3) 0.3259(8) 0.8146(3) 0.029(2) Uani 0.698(5) 1 d . U P A 1
C29C C 0.7599(3) 0.3866(8) 0.8188(3) 0.030(2) Uani 0.698(5) 1 d . U P A 1
H29C H 0.7811 0.3680 0.8055 0.036 Uiso 0.698(5) 1 calc R U P A 1
C30C C 0.7658(4) 0.4770(9) 0.8434(3) 0.035(2) Uani 0.698(5) 1 d . U P A 1
H30C H 0.7903 0.5223 0.8459 0.042 Uiso 0.698(5) 1 calc R U P A 1
C31C C 0.7353(5) 0.4979(11) 0.8636(3) 0.027(2) Uani 0.698(5) 1 d . U P A 1
C32C C 0.6985(5) 0.4385(10) 0.8603(4) 0.025(2) Uani 0.698(5) 1 d . U P A 1
H32C H 0.6779 0.4552 0.8746 0.030 Uiso 0.698(5) 1 calc R U P A 1
C33C C 0.6928(3) 0.3497(12) 0.8342(4) 0.028(2) Uani 0.698(5) 1 d . U P A 1
H33C H 0.6675 0.3066 0.8306 0.033 Uiso 0.698(5) 1 calc R U P A 1
O51C O 0.6313(6) 0.1819(17) 0.7001(5) 0.043(3) Uani 0.302(5) 1 d . U P A 2
O61C O 0.6560(5) 0.0254(12) 0.6881(4) 0.048(4) Uani 0.302(5) 1 d . U P A 2
O71C O 0.7320(7) 0.1739(17) 0.7672(6) 0.060(5) Uani 0.302(5) 1 d . U P A 2
O81C O 0.7677(7) 0.6416(17) 0.8732(6) 0.034(4) Uani 0.302(5) 1 d . U P A 2
O91C O 0.7254(16) 0.587(4) 0.9081(11) 0.036(5) Uani 0.302(5) 1 d . U P A 2
N31C N 0.6666(8) 0.157(2) 0.7783(8) 0.039(5) Uani 0.302(5) 1 d . U P A 2
H31A H 0.6474 0.1812 0.7901 0.047 Uiso 0.302(5) 1 calc R U P A 2
N41C N 0.7440(9) 0.574(2) 0.8805(8) 0.026(5) Uani 0.302(5) 1 d . U P A 2
C324 C 0.6492(7) 0.0966(19) 0.7102(6) 0.037(4) Uani 0.302(5) 1 d . U P A 2
C325 C 0.6580(10) 0.063(2) 0.7528(7) 0.048(4) Uani 0.302(5) 1 d . U P A 2
H325 H 0.6820 0.0088 0.7600 0.057 Uiso 0.302(5) 1 calc R U P A 2
C326 C 0.6104(9) 0.011(2) 0.7544(8) 0.065(7) Uani 0.302(5) 1 d . U P A 2
H32M H 0.6042 -0.0521 0.7376 0.097 Uiso 0.302(5) 1 calc R U P A 2
H32N H 0.5875 0.0644 0.7453 0.097 Uiso 0.302(5) 1 calc R U P A 2
H32O H 0.6114 -0.0095 0.7811 0.097 Uiso 0.302(5) 1 calc R U P A 2
C327 C 0.7041(10) 0.204(2) 0.7824(8) 0.032(4) Uani 0.302(5) 1 d . U P A 2
C328 C 0.7118(7) 0.2993(18) 0.8086(7) 0.021(4) Uani 0.302(5) 1 d . U P A 2
C329 C 0.7492(10) 0.357(2) 0.8123(9) 0.037(5) Uani 0.302(5) 1 d . U P A 2
H329 H 0.7691 0.3311 0.7987 0.044 Uiso 0.302(5) 1 calc R U P A 2
C330 C 0.7611(10) 0.449(2) 0.8338(8) 0.034(4) Uani 0.302(5) 1 d . U P A 2
H330 H 0.7867 0.4880 0.8335 0.041 Uiso 0.302(5) 1 calc R U P A 2
C331 C 0.7332(14) 0.482(3) 0.8560(10) 0.030(4) Uani 0.302(5) 1 d . U P A 2
C332 C 0.6953(13) 0.418(3) 0.8545(10) 0.021(4) Uani 0.302(5) 1 d . U P A 2
H332 H 0.6782 0.4371 0.8717 0.025 Uiso 0.302(5) 1 calc R U P A 2
C333 C 0.6824(9) 0.337(3) 0.8315(10) 0.020(4) Uani 0.302(5) 1 d . U P A 2
H333 H 0.6551 0.3030 0.8297 0.023 Uiso 0.302(5) 1 calc R U P A 2
O5D O 0.8672(2) 0.6735(7) 0.8039(2) 0.0373(16) Uani 0.698(5) 1 d . U P A 1
O51D O 0.8517(7) 0.670(2) 0.8096(7) 0.057(5) Uani 0.302(5) 1 d . U P A 2
O6D O 0.85524(13) 0.4967(4) 0.80930(11) 0.0432(10) Uani 1 1 d . . . . .
O7D O 0.74391(13) 0.7295(3) 0.73088(12) 0.0428(10) Uani 1 1 d . . . . .
O8D O 0.74960(15) 1.1780(4) 0.62218(13) 0.0506(11) Uani 1 1 d . . . . .
O9D O 0.78163(13) 1.0812(4) 0.58712(12) 0.0458(11) Uani 1 1 d . . . . .
N3D N 0.81299(16) 0.6837(4) 0.73182(14) 0.0368(11) Uani 1 1 d . . . . .
H3D H 0.8369 0.7009 0.7252 0.044 Uiso 1 1 calc R U . . .
N4D N 0.76780(16) 1.0959(4) 0.61609(14) 0.0398(12) Uani 1 1 d . . . . .
C24D C 0.84686(18) 0.5857(5) 0.79254(16) 0.0361(13) Uani 1 1 d . . . . .
C25D C 0.81225(19) 0.5861(5) 0.75366(17) 0.0399(14) Uani 1 1 d . . . . .
H25D H 0.7832 0.5823 0.7595 0.048 Uiso 1 1 calc R U . . .
C26D C 0.8161(3) 0.4881(6) 0.72892(18) 0.061(2) Uani 1 1 d . . . . .
H26J H 0.7933 0.4909 0.7045 0.091 Uiso 1 1 calc R U . . .
H26K H 0.8127 0.4229 0.7431 0.091 Uiso 1 1 calc R U . . .
H26L H 0.8447 0.4880 0.7234 0.091 Uiso 1 1 calc R U . . .
C27D C 0.77844(17) 0.7482(5) 0.72142(15) 0.0315(12) Uani 1 1 d . . . . .
C28D C 0.78024(17) 0.8418(5) 0.69597(16) 0.0321(12) Uani 1 1 d . . . . .
C29D C 0.75352(18) 0.9287(5) 0.69778(17) 0.0354(13) Uani 1 1 d . . . . .
H29D H 0.7374 0.9298 0.7168 0.042 Uiso 1 1 calc R U . . .
C30D C 0.75013(18) 1.0132(5) 0.67234(16) 0.0365(13) Uani 1 1 d . . . . .
H30D H 0.7321 1.0727 0.6738 0.044 Uiso 1 1 calc R U . . .
C31D C 0.77380(18) 1.0092(5) 0.64451(16) 0.0354(12) Uani 1 1 d . . . . .
C32D C 0.80193(18) 0.9266(5) 0.64314(16) 0.0347(13) Uani 1 1 d . . . . .
H32D H 0.8186 0.9270 0.6246 0.042 Uiso 1 1 calc R U . . .
C33D C 0.80562(18) 0.8426(5) 0.66924(16) 0.0345(13) Uani 1 1 d . . . . .
H33D H 0.8253 0.7858 0.6690 0.041 Uiso 1 1 calc R U . . .
O1W O 0.66010(14) 0.7950(4) 0.69114(14) 0.0542(12) Uani 1 1 d . . . . .
H11W H 0.6604 0.8643 0.6836 0.081 Uiso 1 1 d R U . . .
H12W H 0.6868 0.7820 0.7068 0.081 Uiso 1 1 d R U . . .
O2W O 0.58321(15) 0.7811(4) 0.71236(15) 0.0654(14) Uani 1 1 d . . . . .
H21W H 0.6087 0.8089 0.7108 0.098 Uiso 1 1 d R U . . .
H22W H 0.5623 0.8229 0.6982 0.098 Uiso 1 1 d R U . . .
O3W O 0.51337(14) -0.1579(4) 0.65149(14) 0.0553(12) Uani 1 1 d . . . . .
H31W H 0.5004 -0.1356 0.6696 0.083 Uiso 1 1 d R U . . .
H32W H 0.5213 -0.0996 0.6404 0.083 Uiso 1 1 d R U . . .
O4W O 0.54118(15) 0.1726(4) 0.67636(14) 0.0558(12) Uani 1 1 d . . . . .
H41W H 0.5677 0.1879 0.6912 0.084 Uiso 1 1 d R U . . .
H42W H 0.5254 0.1503 0.6920 0.084 Uiso 1 1 d R U . . .
O5W O 0.46856(15) -0.1065(4) 0.70642(14) 0.0568(13) Uani 1 1 d . . . . .
H51W H 0.4437 -0.1377 0.7080 0.085 Uiso 1 1 d R U . . .
H52W H 0.4873 -0.1143 0.7304 0.085 Uiso 1 1 d R U . . .
O6W O 0.90809(15) 0.3335(4) 0.78965(13) 0.0563(13) Uani 1 1 d . . . . .
H61W H 0.8853 0.3726 0.7913 0.084 Uiso 1 1 d R U . . .
H62W H 0.9076 0.3244 0.7650 0.084 Uiso 1 1 d R U . . .
O7W O 0.78144(13) -0.0088(4) 0.80122(12) 0.0488(11) Uani 1 1 d . . . . .
H71W H 0.7622 -0.0616 0.8001 0.073 Uiso 1 1 d R U . . .
H72W H 0.7669 0.0492 0.7903 0.073 Uiso 1 1 d R U . . .
O8W O 0.73226(17) 0.8102(4) 0.80247(14) 0.0666(15) Uani 1 1 d . . . . .
H81W H 0.7198 0.7656 0.8157 0.100 Uiso 1 1 d R U . . .
H82W H 0.7323 0.7777 0.7800 0.100 Uiso 1 1 d R U . . .
O9W O 0.88910(14) 0.4990(4) 0.88772(11) 0.0540(12) Uani 1 1 d . . . . .
H91W H 0.8680 0.4900 0.9002 0.081 Uiso 1 1 d R U . . .
H92W H 0.8750 0.4982 0.8622 0.081 Uiso 1 1 d R U . . .
O100 O 0.59571(15) 0.2245(3) 0.80120(13) 0.0505(12) Uani 1 1 d . . . . .
H101 H 0.5731 0.1793 0.7957 0.076 Uiso 1 1 d R U . . .
H102 H 0.5885 0.2796 0.7849 0.076 Uiso 1 1 d R U . . .
O110 O 0.9557(2) 0.6531(5) 0.8207(2) 0.091(2) Uani 1 1 d . . . . .
H111 H 0.9284 0.6746 0.8102 0.137 Uiso 1 1 d R U . . .
H112 H 0.9558 0.6072 0.8396 0.137 Uiso 1 1 d R U . . .
O120 O 0.9730(2) 0.5020(8) 0.8885(2) 0.072(3) Uani 0.698(5) 1 d . . P A 1
H121 H 0.9456 0.5179 0.8867 0.107 Uiso 1 1 d R U . A 1
H122 H 0.9908 0.5289 0.9090 0.107 Uiso 1 1 d R U . A 1
O130 O 0.64468(17) -0.0452(5) 0.63579(16) 0.0381(15) Uani 0.698(5) 1 d . . P A 1
H131 H 0.6563 -0.0480 0.6157 0.057 Uiso 0.698(5) 1 d R U P A 1
H132 H 0.6415 0.0229 0.6414 0.057 Uiso 0.698(5) 1 d R U P A 1
O140 O 0.5554(2) 0.0180(6) 0.6256(2) 0.0471(17) Uani 0.698(5) 1 d . U P A 1
H141 H 0.5487 0.0480 0.6455 0.071 Uiso 0.698(5) 1 d R U P A 1
H142 H 0.5827 -0.0005 0.6306 0.071 Uiso 0.698(5) 1 d R U P A 1
O150 O 0.4738(3) 0.1151(8) 0.7105(3) 0.058(2) Uani 0.698(5) 1 d . U P A 1
H151 H 0.4965 0.1050 0.7304 0.088 Uiso 0.698(5) 1 d R U P A 1
H152 H 0.4598 0.0525 0.7045 0.088 Uiso 0.698(5) 1 d R U P A 1
O160 O 0.3949(2) 0.2282(5) 0.7098(2) 0.0387(16) Uani 0.698(5) 1 d . U P A 1
H161 H 0.4175 0.1910 0.7064 0.058 Uiso 0.698(5) 1 d R U P A 1
H162 H 0.4029 0.2945 0.7163 0.058 Uiso 0.698(5) 1 d R U P A 1
O170 O 0.5218(3) 0.0958(7) 0.7887(2) 0.069(2) Uani 0.698(5) 1 d . . P A 1
H171 H 0.4991 0.1241 0.7953 0.103 Uiso 0.698(5) 1 d R U P A 1
H172 H 0.5148 0.0322 0.7782 0.103 Uiso 0.698(5) 1 d R U P A 1
O180 O 0.5289(3) -0.1323(7) 0.7781(3) 0.076(3) Uani 0.698(5) 1 d . . P A 1
H181 H 0.5197 -0.1265 0.7994 0.114 Uiso 0.698(5) 1 d R U P A 1
H182 H 0.5560 -0.1567 0.7844 0.114 Uiso 0.698(5) 1 d R U P A 1
O190 O 0.9879(2) 0.3515(6) 0.8362(2) 0.066(2) Uani 0.698(5) 1 d . . P A 1
H191 H 0.9878 0.3961 0.8552 0.098 Uiso 0.698(5) 1 d R U P A 1
H192 H 0.9618 0.3478 0.8199 0.098 Uiso 0.698(5) 1 d R U P A 1
O121 O 0.9816(5) 0.4308(12) 0.9020(4) 0.036(3) Uani 0.302(5) 1 d . U P A 2
O131 O 0.6165(4) 0.0135(12) 0.6119(4) 0.048(4) Uani 0.302(5) 1 d . U P A 2
H133 H 0.6336 0.0542 0.6012 0.071 Uiso 0.302(5) 1 d R U P A 2
H134 H 0.6276 0.0028 0.6372 0.071 Uiso 0.302(5) 1 d R U P A 2
O141 O 0.5315(6) 0.0127(16) 0.6139(6) 0.058(4) Uani 0.302(5) 1 d . U P A 2
O151 O 0.4578(7) 0.1151(19) 0.6933(6) 0.056(5) Uani 0.302(5) 1 d . U P A 2
O161 O 0.4043(6) 0.2209(15) 0.7325(6) 0.051(4) Uani 0.302(5) 1 d . U P A 2
O171 O 0.5473(8) 0.038(2) 0.7969(6) 0.089(7) Uani 0.302(5) 1 d . U P A 2
O181 O 0.5481(6) -0.1453(15) 0.7600(5) 0.059(4) Uani 0.302(5) 1 d . U P A 2
O191 O 0.9863(5) 0.4513(16) 0.8269(5) 0.067(5) Uani 0.302(5) 1 d . U P A 2
H193 H 0.9745 0.4258 0.8033 0.100 Uiso 0.302(5) 1 d R U P A 2
H194 H 0.9900 0.3990 0.8441 0.100 Uiso 0.302(5) 1 d R U P A 2
O200 O 0.2828(16) 0.494(4) 0.3016(14) 0.067(13) Uani 0.1 1 d . U P B 2
O210 O 0.2613(18) 0.814(5) 0.6960(17) 0.076(16) Uani 0.1 1 d . U P C 2

loop_
_atom_site_aniso_label
_atom_site_aniso_U_11
_atom_site_aniso_U_22
_atom_site_aniso_U_33
_atom_site_aniso_U_23
_atom_site_aniso_U_13
_atom_site_aniso_U_12
O1A 0.034(2) 0.0252(19) 0.030(2) 0.0021(15) 0.0093(15) 0.0027(16)
O2A 0.035(2) 0.0241(18) 0.0213(18) -0.0002(15) 0.0041(14) -0.0021(15)
O3A 0.035(2) 0.0197(18) 0.0299(19) -0.0028(15) 0.0059(15) 0.0000(16)
O4A 0.038(2) 0.033(2) 0.026(2) -0.0040(16) 0.0121(15) -0.0025(17)
N1A 0.027(2) 0.026(2) 0.025(2) -0.0012(18) 0.0070(17) 0.0004(18)
N2A 0.042(3) 0.030(2) 0.023(2) -0.0037(19) 0.0053(19) 0.001(2)
C1A 0.027(3) 0.026(3) 0.024(3) -0.004(2) 0.006(2) -0.003(2)
C2A 0.022(2) 0.030(3) 0.028(3) 0.003(2) 0.006(2) -0.004(2)
C3A 0.028(3) 0.021(3) 0.027(3) -0.004(2) 0.005(2) -0.001(2)
C4A 0.027(3) 0.024(3) 0.025(3) -0.005(2) 0.006(2) -0.003(2)
C5A 0.024(2) 0.024(3) 0.026(3) 0.000(2) 0.007(2) -0.001(2)
C6A 0.023(2) 0.023(3) 0.025(3) -0.002(2) 0.0068(19) -0.001(2)
C7A 0.027(3) 0.026(3) 0.023(3) -0.004(2) 0.0029(19) -0.003(2)
C8A 0.027(3) 0.021(2) 0.022(2) 0.0016(19) 0.0050(19) -0.0007(19)
C9A 0.027(2) 0.023(3) 0.026(3) -0.004(2) 0.0063(19) 0.000(2)
C10A 0.029(3) 0.022(3) 0.029(3) -0.001(2) 0.005(2) 0.000(2)
C11A 0.021(2) 0.026(3) 0.028(3) -0.001(2) 0.0057(19) 0.003(2)
C12A 0.038(3) 0.026(3) 0.028(3) 0.005(2) 0.009(2) -0.002(2)
C13A 0.039(3) 0.031(3) 0.027(3) 0.001(2) 0.009(2) 0.002(2)
C14A 0.033(3) 0.028(3) 0.029(3) 0.001(2) 0.012(2) 0.000(2)
C15A 0.046(3) 0.034(3) 0.025(3) 0.005(2) 0.007(2) -0.006(3)
C16A 0.033(3) 0.037(3) 0.027(3) -0.002(2) -0.002(2) 0.002(2)
C17A 0.031(3) 0.028(3) 0.031(3) -0.001(2) 0.002(2) -0.003(2)
C18A 0.021(2) 0.024(3) 0.027(3) 0.003(2) 0.0045(18) -0.002(2)
C19A 0.028(3) 0.027(3) 0.027(3) 0.005(2) 0.010(2) 0.005(2)
C20A 0.035(3) 0.028(3) 0.031(3) 0.002(2) 0.014(2) 0.008(2)
C21A 0.033(3) 0.032(3) 0.026(3) -0.003(2) 0.010(2) 0.004(2)
C22A 0.037(3) 0.040(3) 0.024(3) -0.005(2) 0.006(2) -0.006(2)
C23A 0.042(3) 0.022(3) 0.033(3) -0.003(2) 0.012(2) -0.004(2)
O1B 0.032(2) 0.0242(19) 0.047(2) -0.0030(17) 0.0075(17) -0.0060(16)
O2B 0.036(2) 0.029(2) 0.0233(18) -0.0003(16) 0.0066(15) 0.0034(16)
O3B 0.0310(19) 0.0224(19) 0.0268(18) 0.0020(15) 0.0061(14) 0.0015(15)
O4B 0.043(2) 0.035(2) 0.035(2) 0.0083(18) 0.0126(17) 0.0092(19)
N1B 0.030(2) 0.025(2) 0.030(2) 0.0060(18) 0.0074(18) -0.0001(18)
N2B 0.038(3) 0.029(2) 0.030(2) -0.0013(19) 0.003(2) 0.004(2)
C1B 0.024(3) 0.032(3) 0.026(3) 0.002(2) 0.007(2) 0.004(2)
C2B 0.019(2) 0.030(3) 0.031(3) 0.001(2) 0.007(2) 0.001(2)
C3B 0.023(2) 0.023(3) 0.027(3) 0.003(2) 0.0054(19) 0.001(2)
C4B 0.022(2) 0.027(3) 0.023(3) 0.007(2) 0.0051(19) 0.001(2)
C5B 0.020(2) 0.024(3) 0.027(3) -0.001(2) 0.0034(19) 0.0009(19)
C6B 0.022(2) 0.020(3) 0.040(3) 0.003(2) 0.011(2) 0.0009(19)
C7B 0.026(3) 0.018(2) 0.033(3) 0.004(2) 0.004(2) 0.002(2)
C8B 0.026(3) 0.021(3) 0.036(3) 0.004(2) 0.006(2) 0.001(2)
C9B 0.024(3) 0.023(3) 0.046(3) 0.011(2) 0.010(2) 0.002(2)
C10B 0.033(3) 0.023(3) 0.047(3) 0.007(2) 0.010(2) 0.000(2)
C11B 0.026(3) 0.023(3) 0.040(3) 0.003(2) 0.002(2) -0.001(2)
C12B 0.037(3) 0.025(3) 0.052(4) -0.005(3) 0.005(3) 0.000(2)
C13B 0.038(3) 0.034(3) 0.043(4) -0.009(3) 0.004(3) 0.000(3)
C14B 0.032(3) 0.038(3) 0.031(3) -0.003(2) 0.002(2) 0.001(2)
C15B 0.044(3) 0.033(3) 0.030(3) -0.006(2) 0.004(2) 0.001(3)
C16B 0.033(3) 0.035(3) 0.043(4) -0.001(3) 0.001(3) 0.000(2)
C17B 0.031(3) 0.024(3) 0.034(3) 0.003(2) 0.000(2) 0.005(2)
C18B 0.023(2) 0.024(3) 0.031(3) -0.001(2) 0.0035(19) -0.005(2)
C19B 0.030(3) 0.028(3) 0.032(3) -0.002(2) 0.006(2) -0.001(2)
C20B 0.032(3) 0.029(3) 0.033(3) -0.002(2) 0.007(2) -0.001(2)
C21B 0.030(3) 0.027(3) 0.027(3) 0.001(2) 0.003(2) 0.002(2)
C22B 0.049(4) 0.046(4) 0.024(3) 0.008(3) 0.005(2) 0.008(3)
C23B 0.033(3) 0.026(3) 0.033(3) 0.005(2) 0.004(2) -0.002(2)
O1C 0.035(2) 0.036(2) 0.066(3) -0.019(2) 0.015(2) -0.0090(18)
O2C 0.046(3) 0.051(3) 0.057(3) -0.030(2) 0.001(2) -0.001(2)
O3C 0.043(3) 0.028(2) 0.094(4) -0.016(3) 0.004(2) -0.004(2)
O4C 0.035(2) 0.046(2) 0.029(2) 0.0117(19) 0.0062(16) -0.0001(19)
N1C 0.024(2) 0.026(2) 0.026(2) -0.0006(17) 0.0081(17) 0.0006(17)
N2C 0.035(3) 0.077(4) 0.025(3) 0.013(3) -0.001(2) -0.018(3)
C1C 0.029(3) 0.039(3) 0.030(3) -0.006(2) 0.007(2) 0.000(2)
C2C 0.028(3) 0.037(3) 0.049(4) -0.018(3) 0.002(3) 0.005(2)
C3C 0.023(3) 0.030(3) 0.063(4) -0.013(3) 0.003(3) -0.005(2)
C4C 0.033(3) 0.026(3) 0.046(4) 0.000(3) 0.004(3) -0.001(2)
C5C 0.025(3) 0.030(3) 0.032(3) -0.001(2) 0.007(2) 0.001(2)
C6C 0.019(2) 0.028(3) 0.032(3) -0.003(2) 0.002(2) 0.001(2)
C7C 0.023(2) 0.033(3) 0.025(3) 0.003(2) 0.004(2) -0.008(2)
C8C 0.022(2) 0.031(3) 0.025(3) 0.000(2) 0.0067(19) -0.002(2)
C9C 0.022(2) 0.035(3) 0.034(3) 0.008(2) 0.006(2) 0.002(2)
C10C 0.026(3) 0.029(3) 0.047(3) 0.006(2) 0.006(2) 0.000(2)
C11C 0.023(3) 0.032(3) 0.059(4) -0.009(3) 0.006(3) 0.002(2)
C12C 0.056(5) 0.060(5) 0.079(6) -0.041(4) 0.029(4) -0.013(4)
C13C 0.038(4) 0.096(6) 0.051(4) -0.045(4) 0.021(3) -0.014(4)
C14C 0.033(3) 0.079(5) 0.041(4) -0.024(3) 0.018(3) -0.015(3)
C15C 0.041(4) 0.113(7) 0.032(4) -0.032(4) 0.016(3) -0.023(4)
C16C 0.032(3) 0.060(4) 0.028(3) 0.008(3) 0.000(2) -0.008(3)
C17C 0.033(3) 0.033(3) 0.030(3) 0.008(2) 0.002(2) -0.005(2)
C18C 0.026(3) 0.038(3) 0.033(3) -0.004(3) 0.013(2) -0.006(2)
C19C 0.028(3) 0.061(4) 0.039(3) -0.019(3) 0.016(2) -0.013(3)
C20C 0.030(3) 0.072(5) 0.026(3) -0.004(3) 0.010(2) -0.013(3)
C21C 0.033(3) 0.056(4) 0.026(3) 0.005(3) 0.004(2) -0.015(3)
C22C 0.086(6) 0.073(5) 0.045(4) -0.029(4) -0.021(4) 0.048(5)
C23C 0.059(5) 0.024(3) 0.115(7) 0.008(4) -0.005(4) -0.004(3)
O1D 0.032(2) 0.0254(19) 0.035(2) 0.0041(16) 0.0095(16) 0.0020(15)
O2D 0.039(2) 0.034(2) 0.027(2) 0.0056(16) 0.0044(16) 0.0032(17)
O3D 0.034(2) 0.030(2) 0.031(2) 0.0059(17) 0.0089(15) 0.0059(17)
O4D 0.035(2) 0.032(2) 0.028(2) -0.0028(16) 0.0048(15) 0.0006(17)
N1D 0.022(2) 0.024(2) 0.027(2) 0.0011(17) 0.0078(17) -0.0017(17)
N2D 0.028(2) 0.030(2) 0.026(2) 0.0024(18) 0.0062(18) 0.0027(18)
C1D 0.021(2) 0.031(3) 0.025(3) -0.005(2) 0.0025(19) -0.005(2)
C2D 0.024(3) 0.038(3) 0.025(3) 0.003(2) 0.005(2) -0.001(2)
C3D 0.025(3) 0.027(3) 0.031(3) 0.005(2) 0.005(2) 0.004(2)
C4D 0.022(2) 0.029(3) 0.027(3) -0.001(2) 0.006(2) 0.000(2)
C5D 0.019(2) 0.025(3) 0.025(3) 0.001(2) 0.0035(19) 0.0009(19)
C6D 0.023(2) 0.022(3) 0.030(3) -0.003(2) 0.006(2) 0.000(2)
C7D 0.023(2) 0.026(3) 0.023(3) 0.003(2) 0.0029(19) -0.001(2)
C8D 0.026(2) 0.023(3) 0.020(2) 0.0006(19) 0.0063(19) 0.0016(19)
C9D 0.021(2) 0.026(3) 0.033(3) -0.003(2) 0.006(2) 0.001(2)
C10D 0.024(3) 0.025(3) 0.036(3) -0.001(2) 0.002(2) -0.001(2)
C11D 0.021(2) 0.027(3) 0.034(3) 0.004(2) 0.007(2) -0.006(2)
C12D 0.047(3) 0.028(3) 0.038(3) 0.008(2) 0.018(3) -0.002(3)
C13D 0.035(3) 0.035(3) 0.027(3) 0.006(2) 0.012(2) -0.001(2)
C14D 0.025(2) 0.033(3) 0.030(3) 0.011(2) 0.010(2) -0.003(2)
C15D 0.032(3) 0.035(3) 0.029(3) 0.003(2) 0.009(2) 0.004(2)
C16D 0.025(3) 0.032(3) 0.035(3) -0.001(2) 0.009(2) -0.002(2)
C17D 0.021(2) 0.028(3) 0.025(3) 0.001(2) 0.0013(19) 0.000(2)
C18D 0.017(2) 0.028(3) 0.032(3) 0.005(2) 0.0049(18) 0.002(2)
C19D 0.025(3) 0.031(3) 0.031(3) 0.005(2) 0.011(2) -0.001(2)
C20D 0.026(3) 0.039(3) 0.027(3) 0.004(2) 0.008(2) 0.009(2)
C21D 0.025(3) 0.027(3) 0.023(3) 0.003(2) 0.0034(19) 0.004(2)
C22D 0.047(3) 0.035(3) 0.025(3) -0.002(2) 0.010(2) -0.013(3)
C23D 0.031(3) 0.027(3) 0.040(3) 0.001(2) 0.007(2) 0.002(2)
O5A 0.031(2) 0.049(3) 0.049(3) -0.016(2) 0.0060(19) -0.0005(19)
O6A 0.038(2) 0.050(3) 0.033(2) -0.0060(19) 0.0009(17) -0.0019(19)
O7A 0.045(3) 0.036(2) 0.062(3) 0.015(2) 0.002(2) 0.004(2)
O8A 0.037(2) 0.040(2) 0.046(3) -0.005(2) 0.0102(19) -0.0092(19)
O9A 0.033(2) 0.046(3) 0.041(2) 0.004(2) 0.0016(17) 0.0047(19)
N3A 0.038(3) 0.035(3) 0.030(2) -0.002(2) -0.007(2) 0.008(2)
N4A 0.026(2) 0.042(3) 0.033(2) -0.003(2) 0.0089(18) -0.004(2)
C24A 0.031(3) 0.038(3) 0.029(3) -0.001(2) 0.008(2) -0.003(2)
C25A 0.035(3) 0.037(3) 0.028(3) -0.002(2) -0.002(2) 0.005(2)
C26A 0.036(3) 0.060(4) 0.034(3) -0.003(3) 0.000(3) 0.007(3)
C27A 0.034(3) 0.034(3) 0.031(3) -0.002(3) 0.007(2) 0.004(3)
C28A 0.028(3) 0.036(3) 0.028(3) -0.004(2) 0.007(2) 0.004(2)
C29A 0.044(3) 0.032(3) 0.031(3) 0.002(2) 0.007(3) -0.002(3)
C30A 0.043(3) 0.026(3) 0.033(3) 0.000(2) 0.011(3) -0.002(2)
C31A 0.030(3) 0.027(3) 0.032(3) -0.002(2) 0.009(2) 0.003(2)
C32A 0.036(3) 0.028(3) 0.045(3) 0.004(3) -0.003(3) 0.001(2)
C33A 0.033(3) 0.027(3) 0.053(4) 0.000(3) -0.003(3) -0.002(2)
O5B 0.058(3) 0.041(2) 0.033(2) -0.0009(19) 0.001(2) -0.004(2)
O6B 0.043(2) 0.045(3) 0.043(3) 0.002(2) 0.0072(19) -0.007(2)
O7B 0.042(3) 0.045(3) 0.072(3) -0.023(2) -0.001(2) 0.003(2)
O8B 0.037(2) 0.041(3) 0.043(2) 0.005(2) 0.0058(18) 0.0039(19)
O9B 0.037(2) 0.037(2) 0.044(2) -0.0023(19) 0.0037(18) -0.0052(19)
N3B 0.048(3) 0.035(3) 0.032(3) 0.004(2) -0.010(2) 0.000(2)
N4B 0.035(2) 0.033(3) 0.030(2) 0.001(2) 0.0106(19) 0.003(2)
C24B 0.033(3) 0.034(3) 0.029(3) -0.003(2) -0.003(2) 0.003(2)
C25B 0.038(3) 0.049(4) 0.030(3) 0.008(3) -0.008(2) -0.005(3)
C26B 0.048(4) 0.063(5) 0.043(4) 0.006(3) 0.009(3) -0.014(3)
C27B 0.032(3) 0.038(3) 0.032(3) -0.001(2) 0.007(2) -0.007(2)
C28B 0.030(3) 0.032(3) 0.033(3) 0.000(2) 0.012(2) -0.002(2)
C29B 0.045(3) 0.029(3) 0.032(3) -0.003(2) 0.008(3) -0.005(3)
C30B 0.039(3) 0.029(3) 0.037(3) 0.001(2) 0.015(3) 0.007(2)
C31B 0.027(3) 0.035(3) 0.027(3) 0.000(2) 0.009(2) -0.001(2)
C32B 0.033(3) 0.033(3) 0.037(3) 0.001(2) 0.007(2) -0.001(2)
C33B 0.031(3) 0.031(3) 0.044(3) -0.003(3) 0.008(2) -0.001(2)
O5C 0.046(4) 0.050(4) 0.035(3) 0.004(3) 0.008(3) 0.012(3)
O6C 0.059(4) 0.049(4) 0.034(3) 0.000(3) 0.018(3) 0.005(3)
O7C 0.046(4) 0.052(5) 0.071(5) -0.022(4) 0.023(4) 0.000(3)
O8C 0.032(3) 0.031(4) 0.034(4) -0.005(3) 0.003(3) -0.006(3)
O9C 0.036(4) 0.042(4) 0.027(6) -0.005(5) 0.011(4) 0.000(3)
N3C 0.036(5) 0.040(5) 0.035(4) -0.008(3) 0.003(4) 0.001(4)
N4C 0.020(4) 0.030(5) 0.027(5) -0.008(4) 0.003(3) 0.000(3)
C24C 0.030(4) 0.039(5) 0.029(4) -0.003(4) 0.010(4) -0.004(4)
C25C 0.055(5) 0.026(4) 0.022(4) -0.006(3) 0.003(3) -0.004(4)
C26C 0.082(7) 0.040(5) 0.045(5) -0.002(4) 0.024(5) -0.013(5)
C27C 0.036(6) 0.029(5) 0.028(4) -0.003(4) 0.005(4) 0.005(4)
C28C 0.028(5) 0.023(5) 0.031(5) -0.007(4) 0.000(4) -0.002(4)
C29C 0.023(5) 0.033(6) 0.034(5) -0.006(4) 0.008(4) 0.003(4)
C30C 0.034(4) 0.044(6) 0.023(5) -0.006(4) 0.002(3) -0.003(4)
C31C 0.029(4) 0.029(5) 0.020(5) -0.002(4) 0.002(4) -0.001(4)
C32C 0.026(4) 0.026(6) 0.020(5) -0.004(4) 0.002(4) 0.003(4)
C33C 0.015(5) 0.031(5) 0.032(5) 0.003(4) -0.002(4) -0.008(4)
O51C 0.047(5) 0.045(5) 0.039(5) 0.004(4) 0.014(4) 0.001(5)
O61C 0.051(6) 0.048(6) 0.044(6) -0.006(5) 0.012(5) 0.009(5)
O71C 0.060(7) 0.062(7) 0.059(6) -0.004(5) 0.018(5) 0.009(5)
O81C 0.030(5) 0.032(6) 0.035(6) -0.001(5) 0.002(5) -0.004(5)
O91C 0.037(6) 0.037(6) 0.035(8) -0.001(6) 0.010(5) 0.000(5)
N31C 0.042(7) 0.038(7) 0.036(6) -0.004(5) 0.008(5) 0.001(5)
N41C 0.023(6) 0.029(7) 0.025(7) -0.003(5) 0.005(5) 0.004(5)
C324 0.041(6) 0.035(6) 0.036(6) 0.000(5) 0.011(5) 0.000(5)
C325 0.054(6) 0.045(6) 0.041(6) -0.001(5) 0.008(5) -0.004(5)
C326 0.068(9) 0.061(9) 0.063(9) 0.000(6) 0.016(6) 0.000(6)
C327 0.032(6) 0.034(6) 0.031(6) -0.001(5) 0.008(5) 0.001(5)
C328 0.021(6) 0.017(6) 0.022(6) 0.000(5) 0.003(5) 0.000(5)
C329 0.037(6) 0.037(6) 0.037(6) -0.002(5) 0.009(5) -0.002(5)
C330 0.033(5) 0.036(6) 0.035(6) -0.001(5) 0.009(4) -0.002(5)
C331 0.031(5) 0.030(6) 0.027(6) -0.001(5) 0.006(5) -0.001(5)
C332 0.020(5) 0.021(6) 0.021(6) 0.002(5) 0.005(4) 0.001(5)
C333 0.017(6) 0.020(6) 0.022(5) 0.002(4) 0.006(5) -0.001(5)
O5D 0.034(4) 0.039(3) 0.039(4) -0.007(3) 0.010(3) -0.002(3)
O51D 0.060(7) 0.053(6) 0.055(6) -0.012(5) 0.010(5) -0.007(5)
O6D 0.047(2) 0.050(3) 0.031(2) 0.004(2) 0.0073(17) 0.009(2)
O7D 0.036(2) 0.050(3) 0.045(2) 0.011(2) 0.0153(19) 0.0050(19)
O8D 0.061(3) 0.032(2) 0.060(3) 0.009(2) 0.018(2) 0.001(2)
O9D 0.043(2) 0.060(3) 0.036(2) 0.006(2) 0.0125(19) -0.015(2)
N3D 0.036(3) 0.032(3) 0.044(3) 0.003(2) 0.013(2) 0.000(2)
N4D 0.037(3) 0.044(3) 0.038(3) 0.007(2) 0.008(2) -0.013(2)
C24D 0.037(3) 0.039(3) 0.031(3) -0.003(3) 0.006(2) 0.004(3)
C25D 0.034(3) 0.041(3) 0.041(3) 0.002(3) 0.005(2) 0.003(3)
C26D 0.087(5) 0.050(4) 0.035(4) -0.007(3) -0.004(3) 0.006(4)
C27D 0.028(3) 0.038(3) 0.028(3) -0.003(2) 0.005(2) 0.001(2)
C28D 0.029(3) 0.035(3) 0.032(3) -0.001(2) 0.007(2) -0.002(2)
C29D 0.032(3) 0.037(3) 0.039(3) 0.004(3) 0.013(2) 0.001(2)
C30D 0.035(3) 0.038(3) 0.038(3) 0.005(3) 0.011(2) 0.000(3)
C31D 0.037(3) 0.034(3) 0.036(3) -0.002(3) 0.010(2) -0.008(3)
C32D 0.039(3) 0.037(3) 0.030(3) -0.004(2) 0.012(2) -0.009(3)
C33D 0.033(3) 0.033(3) 0.039(3) -0.004(2) 0.012(2) 0.001(2)
O1W 0.041(3) 0.047(3) 0.066(3) 0.006(2) 0.000(2) -0.005(2)
O2W 0.039(3) 0.061(3) 0.083(4) 0.015(3) -0.007(2) -0.001(2)
O3W 0.047(3) 0.050(3) 0.068(3) 0.006(2) 0.012(2) 0.009(2)
O4W 0.046(3) 0.062(3) 0.058(3) 0.002(2) 0.010(2) 0.005(2)
O5W 0.043(3) 0.064(3) 0.063(3) -0.008(2) 0.011(2) -0.011(2)
O6W 0.060(3) 0.059(3) 0.041(3) -0.011(2) -0.005(2) 0.011(2)
O7W 0.047(3) 0.047(3) 0.050(3) 0.003(2) 0.008(2) -0.001(2)
O8W 0.080(4) 0.070(4) 0.053(3) -0.006(3) 0.023(3) -0.033(3)
O9W 0.047(3) 0.084(3) 0.030(2) -0.001(2) 0.0085(18) -0.005(3)
O100 0.055(3) 0.036(2) 0.050(3) 0.006(2) -0.005(2) 0.001(2)
O110 0.072(4) 0.078(4) 0.127(6) -0.020(4) 0.032(4) -0.020(3)
O120 0.048(4) 0.108(8) 0.063(5) -0.039(5) 0.022(4) -0.033(5)
O130 0.035(3) 0.047(4) 0.038(3) -0.002(3) 0.019(3) 0.001(3)
O140 0.039(4) 0.053(4) 0.052(4) 0.002(3) 0.017(3) 0.003(4)
O150 0.047(5) 0.062(4) 0.069(6) 0.010(5) 0.019(4) 0.013(4)
O160 0.029(3) 0.032(3) 0.052(4) -0.006(3) 0.007(3) 0.003(2)
O170 0.080(6) 0.053(5) 0.078(6) -0.019(4) 0.028(5) -0.022(4)
O180 0.045(5) 0.100(7) 0.073(6) -0.001(5) -0.003(4) 0.020(4)
O190 0.055(4) 0.060(5) 0.073(5) -0.027(4) -0.001(4) 0.019(4)
O121 0.043(7) 0.029(7) 0.034(7) -0.004(5) 0.007(5) -0.008(6)
O131 0.046(7) 0.061(8) 0.036(7) 0.005(6) 0.012(6) 0.010(6)
O141 0.055(8) 0.056(7) 0.062(8) 0.008(6) 0.016(7) -0.002(7)
O151 0.053(9) 0.056(7) 0.054(9) 0.004(7) 0.006(7) 0.011(7)
O161 0.040(7) 0.048(7) 0.060(8) -0.006(7) 0.003(7) 0.008(6)
O171 0.091(11) 0.089(11) 0.084(11) 0.006(9) 0.018(9) -0.006(9)
O181 0.045(8) 0.076(9) 0.051(8) 0.013(7) 0.005(7) 0.004(7)
O191 0.061(9) 0.087(10) 0.054(8) 0.007(7) 0.019(7) -0.022(8)
O200 0.070(17) 0.059(17) 0.070(17) 0.002(12) 0.015(11) 0.006(12)
O210 0.077(19) 0.074(19) 0.077(19) -0.001(12) 0.020(12) 0.004(12)

loop_
_atom_type_symbol
_atom_type_description
_atom_type_scat_dispersion_real
_atom_type_scat_dispersion_imag
_atom_type_scat_source
C C 0.0033 0.0016 'International Tables Vol C Tables 4.2.6.8 and 6.1.1.4'
H H 0.0000 0.0000 'International Tables Vol C Tables 4.2.6.8 and 6.1.1.4'
N N 0.0061 0.0033 'International Tables Vol C Tables 4.2.6.8 and 6.1.1.4'
O O 0.0106 0.0060 'International Tables Vol C Tables 4.2.6.8 and 6.1.1.4'

loop_
_geom_angle_atom_site_label_1
_geom_angle_atom_site_label_2
_geom_angle_atom_site_label_3
_geom_angle
C11A O1A C12A 114.9(4)
C2A O2A C22A 116.1(4)
C3A O3A C23A 116.5(4)
C9A N1A C6A 126.0(4)
C9A N1A C8A 119.5(4)
C6A N1A C8A 109.0(4)
C15A N2A C16A 113.0(4)
C15A N2A C21A 113.0(4)
C16A N2A C21A 107.3(4)
C15A N2A H2A 107.8
C16A N2A H2A 107.8
C21A N2A H2A 107.8
C2A C1A C6A 118.1(5)
C2A C1A H1A 120.9
C6A C1A H1A 120.9
C1A C2A O2A 123.8(5)
C1A C2A C3A 121.3(5)
O2A C2A C3A 114.8(4)
O3A C3A C4A 124.3(4)
O3A C3A C2A 115.9(4)
C4A C3A C2A 119.7(5)
C3A C4A C5A 119.1(5)
C3A C4A H4A 120.5
C5A C4A H4A 120.5
C6A C5A C4A 119.3(5)
C6A C5A C7A 111.3(4)
C4A C5A C7A 129.4(5)
C1A C6A C5A 122.5(5)
C1A C6A N1A 128.1(4)
C5A C6A N1A 109.3(4)
C5A C7A C21A 115.2(4)
C5A C7A C17A 114.3(4)
C21A C7A C17A 101.4(4)
C5A C7A C8A 101.9(4)
C21A C7A C8A 114.1(4)
C17A C7A C8A 110.3(4)
N1A C8A C18A 106.3(4)
N1A C8A C7A 104.2(4)
C18A C8A C7A 117.3(4)
N1A C8A H8A 109.6
C18A C8A H8A 109.6
C7A C8A H8A 109.6
O4A C9A N1A 121.7(5)
O4A C9A C10A 121.9(5)
N1A C9A C10A 116.4(4)
C9A C10A C11A 118.2(4)
C9A C10A H10A 107.8
C11A C10A H10A 107.8
C9A C10A H10B 107.8
C11A C10A H10B 107.8
H10A C10A H10B 107.1
O1A C11A C18A 113.7(4)
O1A C11A C10A 103.6(4)
C18A C11A C10A 111.3(4)
O1A C11A H11A 109.4
C18A C11A H11A 109.4
C10A C11A H11A 109.4
O1A C12A C13A 110.7(4)
O1A C12A H12A 109.5
C13A C12A H12A 109.5
O1A C12A H12B 109.5
C13A C12A H12B 109.5
H12A C12A H12B 108.1
C14A C13A C12A 121.6(5)
C14A C13A H13A 119.2
C12A C13A H13A 119.2
C13A C14A C15A 121.0(5)
C13A C14A C19A 123.6(5)
C15A C14A C19A 115.4(5)
C14A C15A N2A 111.0(4)
C14A C15A H15A 109.4
N2A C15A H15A 109.4
C14A C15A H15B 109.4
N2A C15A H15B 109.4
H15A C15A H15B 108.0
N2A C16A C17A 104.5(4)
N2A C16A H16A 110.8
C17A C16A H16A 110.8
N2A C16A H16B 110.8
C17A C16A H16B 110.8
H16A C16A H16B 108.9
C16A C17A C7A 103.2(4)
C16A C17A H17A 111.1
C7A C17A H17A 111.1
C16A C17A H17B 111.1
C7A C17A H17B 111.1
H17A C17A H17B 109.1
C8A C18A C11A 106.9(4)
C8A C18A C19A 112.4(4)
C11A C18A C19A 119.0(4)
C8A C18A H18A 105.9
C11A C18A H18A 105.9
C19A C18A H18A 105.9
C14A C19A C20A 109.5(4)
C14A C19A C18A 113.8(4)
C20A C19A C18A 106.5(4)
C14A C19A H19A 109.0
C20A C19A H19A 109.0
C18A C19A H19A 109.0
C19A C20A C21A 109.0(4)
C19A C20A H20A 109.9
C21A C20A H20A 109.9
C19A C20A H20B 109.9
C21A C20A H20B 109.9
H20A C20A H20B 108.3
N2A C21A C20A 111.0(4)
N2A C21A C7A 105.0(4)
C20A C21A C7A 114.4(4)
N2A C21A H21A 108.8
C20A C21A H21A 108.8
C7A C21A H21A 108.8
O2A C22A H22A 109.5
O2A C22A H22B 109.5
H22A C22A H22B 109.5
O2A C22A H22C 109.5
H22A C22A H22C 109.5
H22B C22A H22C 109.5
O3A C23A H23A 109.5
O3A C23A H23B 109.5
H23A C23A H23B 109.5
O3A C23A H23C 109.5
H23A C23A H23C 109.5
H23B C23A H23C 109.5
C11B O1B C12B 115.7(4)
C2B O2B C22B 116.7(4)
C3B O3B C23B 116.6(4)
C9B N1B C6B 126.1(5)
C9B N1B C8B 119.5(4)
C6B N1B C8B 108.4(4)
C15B N2B C16B 112.4(4)
C15B N2B C21B 113.3(4)
C16B N2B C21B 107.4(4)
C15B N2B H2B 107.8
C16B N2B H2B 107.8
C21B N2B H2B 107.8
C2B C1B C6B 117.3(5)
C2B C1B H1B 121.4
C6B C1B H1B 121.4
O2B C2B C1B 123.1(5)
O2B C2B C3B 115.3(4)
C1B C2B C3B 121.6(5)
O3B C3B C4B 124.1(4)
O3B C3B C2B 116.2(4)
C4B C3B C2B 119.7(5)
C5B C4B C3B 118.9(5)
C5B C4B H4B 120.6
C3B C4B H4B 120.6
C6B C5B C4B 121.2(5)
C6B C5B C7B 110.8(4)
C4B C5B C7B 127.9(5)
C5B C6B C1B 121.3(5)
C5B C6B N1B 110.7(5)
C1B C6B N1B 128.0(5)
C5B C7B C21B 114.5(4)
C5B C7B C17B 112.8(4)
C21B C7B C17B 102.7(4)
C5B C7B C8B 102.1(4)
C21B C7B C8B 114.2(4)
C17B C7B C8B 111.0(4)
N1B C8B C18B 105.5(4)
N1B C8B C7B 104.6(4)
C18B C8B C7B 117.0(4)
N1B C8B H8B 109.8
C18B C8B H8B 109.8
C7B C8B H8B 109.8
O4B C9B N1B 122.9(5)
O4B C9B C10B 121.3(5)
N1B C9B C10B 115.8(5)
C9B C10B C11B 117.1(4)
C9B C10B H10C 108.0
C11B C10B H10C 108.0
C9B C10B H10D 108.0
C11B C10B H10D 108.0
H10C C10B H10D 107.3
O1B C11B C18B 113.5(4)
O1B C11B C10B 104.6(4)
C18B C11B C10B 110.6(4)
O1B C11B H11B 109.3
C18B C11B H11B 109.3
C10B C11B H11B 109.3
O1B C12B C13B 110.9(5)
O1B C12B H12C 109.5
C13B C12B H12C 109.5
O1B C12B H12D 109.5
C13B C12B H12D 109.4
H12C C12B H12D 108.0
C14B C13B C12B 121.9(5)
C14B C13B H13B 119.0
C12B C13B H13B 119.0
C13B C14B C15B 122.5(5)
C13B C14B C19B 122.4(5)
C15B C14B C19B 115.1(5)
N2B C15B C14B 111.0(5)
N2B C15B H15C 109.4
C14B C15B H15C 109.4
N2B C15B H15D 109.4
C14B C15B H15D 109.4
H15C C15B H15D 108.0
N2B C16B C17B 105.5(4)
N2B C16B H16C 110.6
C17B C16B H16C 110.6
N2B C16B H16D 110.6
C17B C16B H16D 110.6
H16C C16B H16D 108.8
C16B C17B C7B 102.5(4)
C16B C17B H17C 111.3
C7B C17B H17C 111.3
C16B C17B H17D 111.3
C7B C17B H17D 111.3
H17C C17B H17D 109.2
C8B C18B C11B 107.7(4)
C8B C18B C19B 112.5(4)
C11B C18B C19B 118.2(4)
C8B C18B H18B 105.9
C11B C18B H18B 105.9
C19B C18B H18B 105.9
C14B C19B C20B 109.0(4)
C14B C19B C18B 115.0(4)
C20B C19B C18B 106.6(4)
C14B C19B H19B 108.7
C20B C19B H19B 108.7
C18B C19B H19B 108.7
C21B C20B C19B 108.9(4)
C21B C20B H20C 109.9
C19B C20B H20C 109.9
C21B C20B H20D 109.9
C19B C20B H20D 109.9
H20C C20B H20D 108.3
C20B C21B N2B 110.2(4)
C20B C21B C7B 115.8(4)
N2B C21B C7B 105.0(4)
C20B C21B H21B 108.5
N2B C21B H21B 108.5
C7B C21B H21B 108.5
O2B C22B H22D 109.5
O2B C22B H22E 109.5
H22D C22B H22E 109.5
O2B C22B H22F 109.5
H22D C22B H22F 109.5
H22E C22B H22F 109.5
O3B C23B H23D 109.5
O3B C23B H23E 109.5
H23D C23B H23E 109.5
O3B C23B H23F 109.5
H23D C23B H23F 109.5
H23E C23B H23F 109.5
C11C O1C C12C 115.3(5)
C2C O2C C22C 116.0(5)
C3C O3C C23C 116.7(6)
C9C N1C C6C 125.4(4)
C9C N1C C8C 118.2(4)
C6C N1C C8C 109.5(4)
C15C N2C C16C 112.9(5)
C15C N2C C21C 113.4(5)
C16C N2C C21C 107.6(4)
C15C N2C H2C 107.5
C16C N2C H2C 107.5
C21C N2C H2C 107.5
C2C C1C C6C 116.9(6)
C2C C1C H1C 121.6
C6C C1C H1C 121.6
C1C C2C O2C 124.4(6)
C1C C2C C3C 122.5(5)
O2C C2C C3C 113.2(5)
O3C C3C C4C 124.5(6)
O3C C3C C2C 116.3(6)
C4C C3C C2C 119.1(5)
C3C C4C C5C 118.4(6)
C3C C4C H4C 120.8
C5C C4C H4C 120.8
C6C C5C C4C 120.5(5)
C6C C5C C7C 111.2(5)
C4C C5C C7C 128.0(5)
C5C C6C C1C 122.6(5)
C5C C6C N1C 109.7(4)
C1C C6C N1C 127.7(5)
C5C C7C C17C 112.7(4)
C5C C7C C21C 115.3(4)
C17C C7C C21C 102.6(4)
C5C C7C C8C 101.4(4)
C17C C7C C8C 111.1(4)
C21C C7C C8C 114.1(5)
N1C C8C C18C 106.5(4)
N1C C8C C7C 104.6(4)
C18C C8C C7C 116.7(4)
N1C C8C H8C 109.6
C18C C8C H8C 109.6
C7C C8C H8C 109.6
O4C C9C N1C 122.4(5)
O4C C9C C10C 121.9(5)
N1C C9C C10C 115.6(5)
C9C C10C C11C 116.4(5)
C9C C10C H10E 108.2
C11C C10C H10E 108.2
C9C C10C H10F 108.2
C11C C10C H10F 108.2
H10E C10C H10F 107.4
O1C C11C C18C 115.3(5)
O1C C11C C10C 104.2(5)
C18C C11C C10C 110.6(4)
O1C C11C H11C 108.8
C18C C11C H11C 108.8
C10C C11C H11C 108.8
O1C C12C C13C 110.6(6)
O1C C12C H12E 109.5
C13C C12C H12E 109.5
O1C C12C H12F 109.5
C13C C12C H12F 109.5
H12E C12C H12F 108.1
C14C C13C C12C 122.6(7)
C14C C13C H13C 118.7
C12C C13C H13C 118.7
C13C C14C C15C 121.6(6)
C13C C14C C19C 123.3(7)
C15C C14C C19C 115.2(6)
C14C C15C N2C 110.5(5)
C14C C15C H15E 109.5
N2C C15C H15E 109.5
C14C C15C H15F 109.5
N2C C15C H15F 109.5
H15E C15C H15F 108.1
C17C C16C N2C 104.6(4)
C17C C16C H16E 110.8
N2C C16C H16E 110.8
C17C C16C H16F 110.8
N2C C16C H16F 110.8
H16E C16C H16F 108.9
C16C C17C C7C 103.1(5)
C16C C17C H17E 111.1
C7C C17C H17E 111.1
C16C C17C H17F 111.1
C7C C17C H17F 111.1
H17E C17C H17F 109.1
C11C C18C C8C 107.0(4)
C11C C18C C19C 118.4(5)
C8C C18C C19C 112.7(5)
C11C C18C H18C 105.9
C8C C18C H18C 105.9
C19C C18C H18C 105.9
C14C C19C C20C 109.8(6)
C14C C19C C18C 113.6(5)
C20C C19C C18C 106.4(5)
C14C C19C H19C 109.0
C20C C19C H19C 109.0
C18C C19C H19C 109.0
C21C C20C C19C 109.6(5)
C21C C20C H20E 109.8
C19C C20C H20E 109.8
C21C C20C H20F 109.8
C19C C20C H20F 109.8
H20E C20C H20F 108.2
C20C C21C N2C 110.1(5)
C20C C21C C7C 115.7(5)
N2C C21C C7C 104.1(4)
C20C C21C H21C 108.9
N2C C21C H21C 108.9
C7C C21C H21C 108.9
O2C C22C H22G 109.5
O2C C22C H22H 109.5
H22G C22C H22H 109.5
O2C C22C H22I 109.5
H22G C22C H22I 109.5
H22H C22C H22I 109.5
O3C C23C H23G 109.5
O3C C23C H23H 109.5
H23G C23C H23H 109.5
O3C C23C H23I 109.5
H23G C23C H23I 109.5
H23H C23C H23I 109.5
C11D O1D C12D 114.8(4)
C2D O2D C22D 116.4(4)
C3D O3D C23D 117.0(4)
C9D N1D C6D 124.0(4)
C9D N1D C8D 118.5(4)
C6D N1D C8D 110.4(4)
C15D N2D C16D 113.0(4)
C15D N2D C21D 113.3(4)
C16D N2D C21D 107.4(4)
C15D N2D H2D 107.6
C16D N2D H2D 107.6
C21D N2D H2D 107.6
C2D C1D C6D 117.3(5)
C2D C1D H1D 121.3
C6D C1D H1D 121.3
O2D C2D C1D 124.3(5)
O2D C2D C3D 114.3(5)
C1D C2D C3D 121.4(5)
O3D C3D C4D 125.0(5)
O3D C3D C2D 115.1(4)
C4D C3D C2D 119.9(5)
C3D C4D C5D 119.3(5)
C3D C4D H4D 120.4
C5D C4D H4D 120.4
C6D C5D C4D 119.4(5)
C6D C5D C7D 111.0(4)
C4D C5D C7D 129.3(5)
C5D C6D C1D 122.5(5)
C5D C6D N1D 108.9(4)
C1D C6D N1D 128.6(5)
C5D C7D C21D 115.4(4)
C5D C7D C17D 112.1(4)
C21D C7D C17D 101.6(4)
C5D C7D C8D 102.4(4)
C21D C7D C8D 114.4(4)
C17D C7D C8D 111.4(4)
N1D C8D C18D 107.3(4)
N1D C8D C7D 103.4(4)
C18D C8D C7D 116.5(4)
N1D C8D H8D 109.8
C18D C8D H8D 109.8
C7D C8D H8D 109.8
O4D C9D N1D 122.6(5)
O4D C9D C10D 121.7(5)
N1D C9D C10D 115.6(4)
C9D C10D C11D 117.4(4)
C9D C10D H10G 108.0
C11D C10D H10G 108.0
C9D C10D H10H 108.0
C11D C10D H10H 108.0
H10G C10D H10H 107.2
O1D C11D C18D 114.9(4)
O1D C11D C10D 104.3(4)
C18D C11D C10D 110.3(4)
O1D C11D H11D 109.0
C18D C11D H11D 109.0
C10D C11D H11D 109.0
O1D C12D C13D 110.9(4)
O1D C12D H12G 109.5
C13D C12D H12G 109.5
O1D C12D H12H 109.5
C13D C12D H12H 109.5
H12G C12D H12H 108.0
C14D C13D C12D 122.2(5)
C14D C13D H13D 118.9
C12D C13D H13D 118.9
C13D C14D C15D 121.8(5)
C13D C14D C19D 122.0(5)
C15D C14D C19D 116.3(5)
N2D C15D C14D 110.5(4)
N2D C15D H15G 109.6
C14D C15D H15G 109.6
N2D C15D H15H 109.6
C14D C15D H15H 109.6
H15G C15D H15H 108.1
N2D C16D C17D 104.9(4)
N2D C16D H16G 110.8
C17D C16D H16G 110.8
N2D C16D H16H 110.8
C17D C16D H16H 110.8
H16G C16D H16H 108.8
C16D C17D C7D 103.2(4)
C16D C17D H17G 111.1
C7D C17D H17G 111.1
C16D C17D H17H 111.1
C7D C17D H17H 111.1
H17G C17D H17H 109.1
C19D C18D C11D 118.1(4)
C19D C18D C8D 112.5(4)
C11D C18D C8D 107.9(4)
C19D C18D H18D 105.8
C11D C18D H18D 105.8
C8D C18D H18D 105.8
C18D C19D C14D 114.5(4)
C18D C19D C20D 107.0(4)
C14D C19D C20D 108.3(4)
C18D C19D H19D 109.0
C14D C19D H19D 109.0
C20D C19D H19D 109.0
C21D C20D C19D 109.2(4)
C21D C20D H20G 109.8
C19D C20D H20G 109.8
C21D C20D H20H 109.8
C19D C20D H20H 109.8
H20G C20D H20H 108.3
C20D C21D C7D 115.4(4)
C20D C21D N2D 110.7(4)
C7D C21D N2D 104.4(4)
C20D C21D H21D 108.7
C7D C21D H21D 108.7
N2D C21D H21D 108.7
O2D C22D H22J 109.5
O2D C22D H22K 109.5
H22J C22D H22K 109.5
O2D C22D H22L 109.5
H22J C22D H22L 109.5
H22K C22D H22L 109.5
O3D C23D H23J 109.5
O3D C23D H23K 109.5
H23J C23D H23K 109.5
O3D C23D H23L 109.5
H23J C23D H23L 109.5
H23K C23D H23L 109.5
C27A N3A C25A 121.4(5)
C27A N3A H3A 119.3
C25A N3A H3A 119.3
O9A N4A O8A 124.5(4)
O9A N4A C31A 118.4(5)
O8A N4A C31A 117.1(5)
O5A C24A O6A 124.1(5)
O5A C24A C25A 118.5(5)
O6A C24A C25A 116.9(5)
N3A C25A C26A 110.1(5)
N3A C25A C24A 113.3(5)
C26A C25A C24A 112.7(5)
N3A C25A H25A 106.8
C26A C25A H25A 106.8
C24A C25A H25A 106.8
C25A C26A H26A 109.5
C25A C26A H26B 109.5
H26A C26A H26B 109.5
C25A C26A H26C 109.5
H26A C26A H26C 109.5
H26B C26A H26C 109.5
O7A C27A N3A 122.1(5)
O7A C27A C28A 119.4(5)
N3A C27A C28A 118.4(5)
C29A C28A C33A 118.5(5)
C29A C28A C27A 117.6(5)
C33A C28A C27A 123.9(5)
C30A C29A C28A 121.6(5)
C30A C29A H29A 119.2
C28A C29A H29A 119.2
C29A C30A C31A 118.6(5)
C29A C30A H30A 120.7
C31A C30A H30A 120.7
C32A C31A C30A 122.1(5)
C32A C31A N4A 118.7(5)
C30A C31A N4A 119.2(5)
C31A C32A C33A 118.4(5)
C31A C32A H32A 120.8
C33A C32A H32A 120.8
C32A C33A C28A 120.8(5)
C32A C33A H33A 119.6
C28A C33A H33A 119.6
C27B N3B C25B 122.4(5)
C27B N3B H3B 118.8
C25B N3B H3B 118.8
O8B N4B O9B 123.1(4)
O8B N4B C31B 118.5(5)
O9B N4B C31B 118.4(5)
O5B C24B O6B 125.2(5)
O5B C24B C25B 116.2(5)
O6B C24B C25B 118.4(5)
N3B C25B C24B 109.5(5)
N3B C25B C26B 110.0(5)
C24B C25B C26B 109.6(5)
N3B C25B H25B 109.2
C24B C25B H25B 109.2
C26B C25B H25B 109.2
C25B C26B H26D 109.5
C25B C26B H26E 109.5
H26D C26B H26E 109.5
C25B C26B H26F 109.5
H26D C26B H26F 109.5
H26E C26B H26F 109.5
O7B C27B N3B 123.3(5)
O7B C27B C28B 119.8(5)
N3B C27B C28B 116.9(5)
C29B C28B C33B 118.6(5)
C29B C28B C27B 118.7(5)
C33B C28B C27B 122.7(5)
C30B C29B C28B 121.2(5)
C30B C29B H29B 119.4
C28B C29B H29B 119.4
C31B C30B C29B 118.8(5)
C31B C30B H30B 120.6
C29B C30B H30B 120.6
C32B C31B C30B 121.8(5)
C32B C31B N4B 119.3(5)
C30B C31B N4B 118.9(5)
C31B C32B C33B 118.5(5)
C31B C32B H32B 120.7
C33B C32B H32B 120.7
C32B C33B C28B 121.1(5)
C32B C33B H33B 119.5
C28B C33B H33B 119.5
C27C N3C C25C 121.4(10)
C27C N3C H3C 119.3
C25C N3C H3C 119.3
O9C N4C O8C 124.7(13)
O9C N4C C31C 117.6(14)
O8C N4C C31C 117.6(11)
O6C C24C O5C 123.4(9)
O6C C24C C25C 118.5(9)
O5C C24C C25C 118.0(8)
N3C C25C C26C 111.6(9)
N3C C25C C24C 108.5(8)
C26C C25C C24C 107.5(7)
N3C C25C H25C 109.7
C26C C25C H25C 109.7
C24C C25C H25C 109.7
C25C C26C H26G 109.5
C25C C26C H26H 109.5
H26G C26C H26H 109.5
C25C C26C H26I 109.5
H26G C26C H26I 109.5
H26H C26C H26I 109.5
O7C C27C N3C 121.1(10)
O7C C27C C28C 119.2(10)
N3C C27C C28C 119.6(9)
C33C C28C C29C 121.4(9)
C33C C28C C27C 123.1(10)
C29C C28C C27C 115.5(10)
C28C C29C C30C 118.7(10)
C28C C29C H29C 120.6
C30C C29C H29C 120.6
C31C C30C C29C 118.6(10)
C31C C30C H30C 120.7
C29C C30C H30C 120.7
C32C C31C C30C 123.9(10)
C32C C31C N4C 116.2(12)
C30C C31C N4C 120.0(12)
C31C C32C C33C 116.1(13)
C31C C32C H32C 121.9
C33C C32C H32C 121.9
C28C C33C C32C 121.2(11)
C28C C33C H33C 119.4
C32C C33C H33C 119.4
C327 N31C C325 117(3)
C327 N31C H31A 121.7
C325 N31C H31A 121.7
O81C N41C O91C 121(3)
O81C N41C C331 120(3)
O91C N41C C331 119(4)
O51C C324 O61C 126(2)
O51C C324 C325 119(2)
O61C C324 C325 114(2)
N31C C325 C324 110(2)
N31C C325 C326 108(2)
C324 C325 C326 102(2)
N31C C325 H325 112.0
C324 C325 H325 112.0
C326 C325 H325 112.0
C325 C326 H32M 109.5
C325 C326 H32N 109.5
H32M C326 H32N 109.5
C325 C326 H32O 109.5
H32M C326 H32O 109.5
H32N C326 H32O 109.5
O71C C327 N31C 124(3)
O71C C327 C328 120(3)
N31C C327 C328 115(3)
C329 C328 C333 116(2)
C329 C328 C327 119(3)
C333 C328 C327 125(2)
C328 C329 C330 127(3)
C328 C329 H329 116.6
C330 C329 H329 116.6
C329 C330 C331 116(3)
C329 C330 H330 122.1
C331 C330 H330 122.1
C330 C331 C332 118(3)
C330 C331 N41C 119(3)
C332 C331 N41C 122(3)
C333 C332 C331 126(3)
C333 C332 H332 117.2
C331 C332 H332 117.2
C332 C333 C328 117(3)
C332 C333 H333 121.5
C328 C333 H333 121.5
C27D N3D C25D 122.0(5)
C27D N3D H3D 119.0
C25D N3D H3D 119.0
O8D N4D O9D 124.0(5)
O8D N4D C31D 118.8(5)
O9D N4D C31D 117.2(5)
O51D C24D O6D 123.3(13)
O6D C24D O5D 125.3(6)
O51D C24D C25D 114.9(13)
O6D C24D C25D 116.6(5)
O5D C24D C25D 117.9(6)
N3D C25D C24D 112.4(5)
N3D C25D C26D 110.4(5)
C24D C25D C26D 111.9(5)
N3D C25D H25D 107.3
C24D C25D H25D 107.3
C26D C25D H25D 107.3
C25D C26D H26J 109.5
C25D C26D H26K 109.5
H26J C26D H26K 109.5
C25D C26D H26L 109.5
H26J C26D H26L 109.5
H26K C26D H26L 109.5
O7D C27D N3D 121.9(5)
O7D C27D C28D 119.0(5)
N3D C27D C28D 119.0(5)
C29D C28D C33D 119.5(5)
C29D C28D C27D 117.7(5)
C33D C28D C27D 122.7(5)
C30D C29D C28D 120.9(5)
C30D C29D H29D 119.6
C28D C29D H29D 119.6
C29D C30D C31D 118.5(6)
C29D C30D H30D 120.8
C31D C30D H30D 120.8
C32D C31D C30D 121.9(5)
C32D C31D N4D 120.1(5)
C30D C31D N4D 118.0(5)
C31D C32D C33D 119.2(5)
C31D C32D H32D 120.4
C33D C32D H32D 120.4
C32D C33D C28D 119.9(5)
C32D C33D H33D 120.1
C28D C33D H33D 120.1
H11W O1W H12W 106.0
H21W O2W H22W 106.9
H31W O3W H32W 107.5
H41W O4W H42W 107.2
H51W O5W H52W 105.5
H61W O6W H62W 109.4
H71W O7W H72W 107.9
H81W O8W H82W 107.1
H91W O9W H92W 104.8
H101 O100 H102 106.7
H111 O110 H112 108.9
H121 O120 H122 112.9
H131 O130 H132 108.5
H141 O140 H142 112.7
H151 O150 H152 108.6
H161 O160 H162 109.7
H171 O170 H172 109.8
H181 O180 H182 109.1
H191 O190 H192 110.6
H133 O131 H134 112.9
H193 O191 H194 109.9

loop_
_geom_bond_atom_site_label_1
_geom_bond_atom_site_label_2
_geom_bond_distance
O1A C11A 1.425(6)
O1A C12A 1.451(6)
O2A C2A 1.384(6)
O2A C22A 1.430(6)
O3A C3A 1.366(6)
O3A C23A 1.442(6)
O4A C9A 1.234(6)
N1A C9A 1.356(6)
N1A C6A 1.426(6)
N1A C8A 1.490(6)
N2A C15A 1.507(7)
N2A C16A 1.512(7)
N2A C21A 1.534(7)
N2A H2A 1.0000
C1A C2A 1.378(7)
C1A C6A 1.381(7)
C1A H1A 0.9500
C2A C3A 1.412(7)
C3A C4A 1.389(7)
C4A C5A 1.410(7)
C4A H4A 0.9500
C5A C6A 1.386(7)
C5A C7A 1.503(7)
C7A C21A 1.540(7)
C7A C17A 1.546(7)
C7A C8A 1.562(7)
C8A C18A 1.531(7)
C8A H8A 1.0000
C9A C10A 1.512(7)
C10A C11A 1.543(7)
C10A H10A 0.9900
C10A H10B 0.9900
C11A C18A 1.541(7)
C11A H11A 1.0000
C12A C13A 1.505(8)
C12A H12A 0.9900
C12A H12B 0.9900
C13A C14A 1.323(7)
C13A H13A 0.9500
C14A C15A 1.505(8)
C14A C19A 1.525(7)
C15A H15A 0.9900
C15A H15B 0.9900
C16A C17A 1.513(8)
C16A H16A 0.9900
C16A H16B 0.9900
C17A H17A 0.9900
C17A H17B 0.9900
C18A C19A 1.542(7)
C18A H18A 1.0000
C19A C20A 1.528(7)
C19A H19A 1.0000
C20A C21A 1.539(7)
C20A H20A 0.9900
C20A H20B 0.9900
C21A H21A 1.0000
C22A H22A 0.9800
C22A H22B 0.9800
C22A H22C 0.9800
C23A H23A 0.9800
C23A H23B 0.9800
C23A H23C 0.9800
O1B C11B 1.428(6)
O1B C12B 1.434(7)
O2B C2B 1.381(6)
O2B C22B 1.437(6)
O3B C3B 1.369(6)
O3B C23B 1.433(6)
O4B C9B 1.222(6)
N1B C9B 1.357(7)
N1B C6B 1.422(7)
N1B C8B 1.497(7)
N2B C15B 1.500(7)
N2B C16B 1.514(8)
N2B C21B 1.527(7)
N2B H2B 1.0000
C1B C2B 1.390(7)
C1B C6B 1.408(7)
C1B H1B 0.9500
C2B C3B 1.403(7)
C3B C4B 1.396(7)
C4B C5B 1.384(7)
C4B H4B 0.9500
C5B C6B 1.376(7)
C5B C7B 1.516(7)
C7B C21B 1.538(7)
C7B C17B 1.548(7)
C7B C8B 1.562(7)
C8B C18B 1.525(7)
C8B H8B 1.0000
C9B C10B 1.521(8)
C10B C11B 1.552(8)
C10B H10C 0.9900
C10B H10D 0.9900
C11B C18B 1.534(7)
C11B H11B 1.0000
C12B C13B 1.505(8)
C12B H12C 0.9900
C12B H12D 0.9900
C13B C14B 1.328(8)
C13B H13B 0.9500
C14B C15B 1.508(8)
C14B C19B 1.521(7)
C15B H15C 0.9900
C15B H15D 0.9900
C16B C17B 1.518(8)
C16B H16C 0.9900
C16B H16D 0.9900
C17B H17C 0.9900
C17B H17D 0.9900
C18B C19B 1.542(7)
C18B H18B 1.0000
C19B C20B 1.525(8)
C19B H19B 1.0000
C20B C21B 1.518(7)
C20B H20C 0.9900
C20B H20D 0.9900
C21B H21B 1.0000
C22B H22D 0.9800
C22B H22E 0.9800
C22B H22F 0.9800
C23B H23D 0.9800
C23B H23E 0.9800
C23B H23F 0.9800
O1C C11C 1.430(7)
O1C C12C 1.431(8)
O2C C2C 1.386(7)
O2C C22C 1.412(10)
O3C C3C 1.371(7)
O3C C23C 1.427(9)
O4C C9C 1.230(6)
N1C C9C 1.371(7)
N1C C6C 1.424(7)
N1C C8C 1.484(6)
N2C C15C 1.514(9)
N2C C16C 1.528(8)
N2C C21C 1.538(7)
N2C H2C 1.0000
C1C C2C 1.370(8)
C1C C6C 1.390(7)
C1C H1C 0.9500
C2C C3C 1.420(9)
C3C C4C 1.393(8)
C4C C5C 1.402(8)
C4C H4C 0.9500
C5C C6C 1.375(7)
C5C C7C 1.517(7)
C7C C17C 1.540(7)
C7C C21C 1.545(8)
C7C C8C 1.566(7)
C8C C18C 1.536(7)
C8C H8C 1.0000
C9C C10C 1.509(8)
C10C C11C 1.536(9)
C10C H10E 0.9900
C10C H10F 0.9900
C11C C18C 1.533(8)
C11C H11C 1.0000
C12C C13C 1.494(12)
C12C H12E 0.9900
C12C H12F 0.9900
C13C C14C 1.327(10)
C13C H13C 0.9500
C14C C15C 1.490(11)
C14C C19C 1.515(8)
C15C H15E 0.9900
C15C H15F 0.9900
C16C C17C 1.516(8)
C16C H16E 0.9900
C16C H16F 0.9900
C17C H17E 0.9900
C17C H17F 0.9900
C18C C19C 1.541(7)
C18C H18C 1.0000
C19C C20C 1.528(9)
C19C H19C 1.0000
C20C C21C 1.503(9)
C20C H20E 0.9900
C20C H20F 0.9900
C21C H21C 1.0000
C22C H22G 0.9800
C22C H22H 0.9800
C22C H22I 0.9800
C23C H23G 0.9800
C23C H23H 0.9800
C23C H23I 0.9800
O1D C11D 1.435(6)
O1D C12D 1.452(7)
O2D C2D 1.374(6)
O2D C22D 1.448(7)
O3D C3D 1.379(6)
O3D C23D 1.426(7)
O4D C9D 1.230(6)
N1D C9D 1.382(7)
N1D C6D 1.420(6)
N1D C8D 1.486(6)
N2D C15D 1.499(7)
N2D C16D 1.511(6)
N2D C21D 1.549(6)
N2D H2D 1.0000
C1D C2D 1.386(8)
C1D C6D 1.393(7)
C1D H1D 0.9500
C2D C3D 1.406(8)
C3D C4D 1.388(7)
C4D C5D 1.400(7)
C4D H4D 0.9500
C5D C6D 1.382(7)
C5D C7D 1.503(7)
C7D C21D 1.546(7)
C7D C17D 1.551(7)
C7D C8D 1.563(7)
C8D C18D 1.529(7)
C8D H8D 1.0000
C9D C10D 1.520(7)
C10D C11D 1.551(8)
C10D H10G 0.9900
C10D H10H 0.9900
C11D C18D 1.529(7)
C11D H11D 1.0000
C12D C13D 1.504(8)
C12D H12G 0.9900
C12D H12H 0.9900
C13D C14D 1.329(8)
C13D H13D 0.9500
C14D C15D 1.511(8)
C14D C19D 1.530(7)
C15D H15G 0.9900
C15D H15H 0.9900
C16D C17D 1.516(7)
C16D H16G 0.9900
C16D H16H 0.9900
C17D H17G 0.9900
C17D H17H 0.9900
C18D C19D 1.528(7)
C18D H18D 1.0000
C19D C20D 1.539(8)
C19D H19D 1.0000
C20D C21D 1.504(7)
C20D H20G 0.9900
C20D H20H 0.9900
C21D H21D 1.0000
C22D H22J 0.9800
C22D H22K 0.9800
C22D H22L 0.9800
C23D H23J 0.9800
C23D H23K 0.9800
C23D H23L 0.9800
O5A C24A 1.247(7)
O6A C24A 1.248(6)
O7A C27A 1.232(7)
O8A N4A 1.228(6)
O9A N4A 1.220(6)
N3A C27A 1.318(7)
N3A C25A 1.463(7)
N3A H3A 0.8800
N4A C31A 1.480(7)
C24A C25A 1.539(8)
C25A C26A 1.516(8)
C25A H25A 1.0000
C26A H26A 0.9800
C26A H26B 0.9800
C26A H26C 0.9800
C27A C28A 1.505(7)
C28A C29A 1.385(8)
C28A C33A 1.401(8)
C29A C30A 1.375(8)
C29A H29A 0.9500
C30A C31A 1.380(8)
C30A H30A 0.9500
C31A C32A 1.379(8)
C32A C33A 1.389(8)
C32A H32A 0.9500
C33A H33A 0.9500
O5B C24B 1.242(6)
O6B C24B 1.268(7)
O7B C27B 1.221(7)
O8B N4B 1.222(6)
O9B N4B 1.226(6)
N3B C27B 1.325(7)
N3B C25B 1.464(7)
N3B H3B 0.8800
N4B C31B 1.473(7)
C24B C25B 1.537(8)
C25B C26B 1.544(9)
C25B H25B 1.0000
C26B H26D 0.9800
C26B H26E 0.9800
C26B H26F 0.9800
C27B C28B 1.508(8)
C28B C29B 1.387(8)
C28B C33B 1.397(8)
C29B C30B 1.386(8)
C29B H29B 0.9500
C30B C31B 1.382(8)
C30B H30B 0.9500
C31B C32B 1.382(8)
C32B C33B 1.390(8)
C32B H32B 0.9500
C33B H33B 0.9500
O5C C24C 1.253(12)
O6C C24C 1.218(11)
O7C C27C 1.236(13)
O8C N4C 1.227(14)
O9C N4C 1.210(18)
N3C C27C 1.323(12)
N3C C25C 1.470(12)
N3C H3C 0.8800
N4C C31C 1.485(15)
C24C C25C 1.548(13)
C25C C26C 1.541(13)
C25C H25C 1.0000
C26C H26G 0.9800
C26C H26H 0.9800
C26C H26I 0.9800
C27C C28C 1.514(14)
C28C C33C 1.355(19)
C28C C29C 1.379(13)
C29C C30C 1.414(13)
C29C H29C 0.9500
C30C C31C 1.376(19)
C30C H30C 0.9500
C31C C32C 1.36(2)
C32C C33C 1.432(18)
C32C H32C 0.9500
C33C H33C 0.9500
O51C C324 1.22(3)
O61C C324 1.25(2)
O71C C327 1.22(4)
O81C N41C 1.21(4)
O91C N41C 1.28(4)
N31C C327 1.30(3)
N31C C325 1.48(4)
N31C H31A 0.8800
N41C C331 1.44(4)
C324 C325 1.53(3)
C325 C326 1.66(4)
C325 H325 1.0000
C326 H32M 0.9800
C326 H32N 0.9800
C326 H32O 0.9800
C327 C328 1.50(4)
C328 C329 1.37(3)
C328 C333 1.47(4)
C329 C330 1.38(3)
C329 H329 0.9500
C330 C331 1.39(5)
C330 H330 0.9500
C331 C332 1.43(5)
C332 C333 1.31(4)
C332 H332 0.9500
C333 H333 0.9500
O5D C24D 1.286(10)
O51D C24D 1.21(2)
O6D C24D 1.259(7)
O7D C27D 1.252(7)
O8D N4D 1.226(7)
O9D N4D 1.237(6)
N3D C27D 1.337(7)
N3D C25D 1.451(8)
N3D H3D 0.8800
N4D C31D 1.463(8)
C24D C25D 1.532(8)
C25D C26D 1.534(9)
C25D H25D 1.0000
C26D H26J 0.9800
C26D H26K 0.9800
C26D H26L 0.9800
C27D C28D 1.492(8)
C28D C29D 1.392(8)
C28D C33D 1.400(8)
C29D C30D 1.379(8)
C29D H29D 0.9500
C30D C31D 1.394(8)
C30D H30D 0.9500
C31D C32D 1.377(8)
C32D C33D 1.389(8)
C32D H32D 0.9500
C33D H33D 0.9500
O1W H11W 0.9082
O1W H12W 0.9037
O2W H21W 0.8970
O2W H22W 0.8931
O3W H31W 0.8968
O3W H32W 0.8968
O4W H41W 0.8931
O4W H42W 0.8854
O5W H51W 0.8958
O5W H52W 0.9127
O6W H61W 0.8905
O6W H62W 0.8819
O7W H71W 0.8957
O7W H72W 0.8936
O8W H81W 0.8886
O8W H82W 0.9006
O9W H91W 0.9042
O9W H92W 0.9039
O100 H101 0.8961
O100 H102 0.8928
O110 H111 0.8940
O110 H112 0.8846
O120 H121 0.8811
O120 H122 0.8709
O130 H131 0.8886
O130 H132 0.8874
O140 H141 0.8782
O140 H142 0.8722
O150 H151 0.8822
O150 H152 0.8996
O160 H161 0.8914
O160 H162 0.8809
O170 H171 0.8889
O170 H172 0.8831
O180 H181 0.8846
O180 H182 0.8882
O190 H191 0.8782
O190 H192 0.8842
O131 H133 0.9005
O131 H134 0.8879
O191 H193 0.8866
O191 H194 0.8843

loop_
_geom_hbond_atom_site_label_D
_geom_hbond_atom_site_label_H
_geom_hbond_atom_site_label_A
_geom_hbond_distance_DH
_geom_hbond_distance_HA
_geom_hbond_distance_DA
_geom_hbond_angle_DHA
_geom_hbond_site_symmetry_A
N2A H2A O5A 1.00 1.72 2.685(6) 161.7 1_565
N2B H2B O5B 1.00 1.64 2.592(6) 158.1 .
N2C H2C O5C 1.00 1.68 2.589(8) 148.7 .
N2C H2C O6C 1.00 2.21 3.052(8) 140.9 .
N2C H2C O51C 1.00 1.83 2.831(19) 176.5 .
N2D H2D O5D 1.00 1.75 2.706(9) 158.7 .
N2D H2D O51D 1.00 1.60 2.59(2) 172.5 .
N3A H3A O2W 0.88 2.07 2.870(7) 150.5 1_545
N3B H3B O6W 0.88 2.30 3.084(7) 148.7 3_455
N3C H3C O100 0.88 2.28 3.117(12) 157.8 .
N31C H31A O100 0.88 1.87 2.72(3) 163.6 .
N3D H3D O160 0.88 2.08 2.962(8) 175.3 3
O1W H11W O61C 0.91 2.03 2.886(16) 156.7 1_565
O1W H11W O130 0.91 2.00 2.763(8) 140.7 1_565
O1W H12W O7D 0.90 1.91 2.800(6) 166.3 .
O2W H21W O1W 0.90 1.95 2.748(7) 147.6 .
O2W H22W O3W 0.89 1.98 2.782(6) 149.0 1_565
O3W H31W O5W 0.90 1.89 2.780(7) 172.0 .
O3W H32W O140 0.90 1.98 2.851(9) 163.5 .
O4W H41W O5C 0.89 2.00 2.861(8) 161.5 .
O4W H41W O51C 0.89 1.97 2.77(2) 149.5 .
O4W H42W O150 0.89 1.97 2.819(10) 159.6 .
O5W H51W O6B 0.90 1.83 2.728(6) 176.2 1_545
O5W H52W O180 0.91 1.88 2.791(9) 176.0 .
O6W H61W O6D 0.89 2.01 2.846(6) 155.2 .
O6W H62W O6B 0.88 1.88 2.751(6) 167.5 3_545
O7W H71W O8W 0.90 1.88 2.760(7) 167.8 1_545
O7W H72W O7C 0.89 2.07 2.934(10) 162.7 .
O7W H72W O71C 0.89 1.97 2.86(2) 176.8 .
O8W H81W O6A 0.89 1.96 2.796(6) 156.3 1_565
O8W H82W O7D 0.90 1.97 2.858(7) 166.6 .
O9W H91W O4A 0.90 2.06 2.958(5) 171.3 4_647
O9W H92W O6D 0.90 1.83 2.725(5) 170.7 .
O100 H101 O170 0.90 1.90 2.790(9) 171.9 .
O100 H102 O7A 0.89 1.85 2.730(6) 166.7 1_565
O110 H111 O5D 0.89 1.90 2.737(9) 154.5 .
O110 H111 O51D 0.89 2.44 3.24(2) 149.5 .
O110 H112 O120 0.88 2.14 3.006(13) 165.9 .
O120 H121 O9W 0.88 1.82 2.663(8) 158.8 .
O120 H122 O2D 0.87 2.05 2.777(8) 140.8 2_757
O130 H131 O4B 0.89 1.98 2.834(6) 161.9 2_646
O130 H132 O6C 0.89 1.89 2.678(9) 147.2 .
O140 H141 O4W 0.88 1.96 2.765(9) 152.4 .
O140 H142 O130 0.87 2.01 2.880(9) 173.7 .
O150 H151 O170 0.88 2.03 2.825(13) 149.3 .
O150 H152 O5W 0.90 2.01 2.779(11) 143.0 .
O160 H161 O150 0.89 2.00 2.878(10) 167.9 .
O160 H162 O7B 0.88 1.96 2.819(8) 166.1 .
O170 H171 O110 0.89 1.87 2.733(11) 163.0 3_445
O170 H172 O180 0.88 2.11 2.896(12) 148.3 .
O180 H181 O190 0.88 1.87 2.724(13) 161.4 3_445
O180 H182 O5A 0.89 2.07 2.874(9) 149.4 .
O190 H191 O120 0.88 1.92 2.776(10) 165.2 .
O190 H192 O6W 0.88 1.78 2.661(8) 175.4 .

loop_
_geom_torsion_atom_site_label_1
_geom_torsion_atom_site_label_2
_geom_torsion_atom_site_label_3
_geom_torsion_atom_site_label_4
_geom_torsion
C6A C1A C2A O2A -179.9(4)
C6A C1A C2A C3A 0.2(7)
C22A O2A C2A C1A -8.4(7)
C22A O2A C2A C3A 171.5(4)
C23A O3A C3A C4A -1.8(7)
C23A O3A C3A C2A 177.5(4)
C1A C2A C3A O3A 179.3(4)
O2A C2A C3A O3A -0.5(6)
C1A C2A C3A C4A -1.4(7)
O2A C2A C3A C4A 178.8(4)
O3A C3A C4A C5A -179.2(4)
C2A C3A C4A C5A 1.6(7)
C3A C4A C5A C6A -0.6(7)
C3A C4A C5A C7A -178.8(5)
C2A C1A C6A C5A 0.8(7)
C2A C1A C6A N1A -175.0(5)
C4A C5A C6A C1A -0.5(7)
C7A C5A C6A C1A 177.9(4)
C4A C5A C6A N1A 176.0(4)
C7A C5A C6A N1A -5.6(6)
C9A N1A C6A C1A 14.3(8)
C8A N1A C6A C1A 167.8(5)
C9A N1A C6A C5A -161.9(5)
C8A N1A C6A C5A -8.5(5)
C6A C5A C7A C21A 140.4(5)
C4A C5A C7A C21A -41.4(7)
C6A C5A C7A C17A -102.8(5)
C4A C5A C7A C17A 75.5(7)
C6A C5A C7A C8A 16.2(5)
C4A C5A C7A C8A -165.5(5)
C9A N1A C8A C18A 49.1(5)
C6A N1A C8A C18A -106.4(4)
C9A N1A C8A C7A 173.5(4)
C6A N1A C8A C7A 18.1(5)
C5A C7A C8A N1A -19.9(5)
C21A C7A C8A N1A -144.8(4)
C17A C7A C8A N1A 101.8(4)
C5A C7A C8A C18A 97.1(5)
C21A C7A C8A C18A -27.8(6)
C17A C7A C8A C18A -141.1(4)
C6A N1A C9A O4A -28.5(7)
C8A N1A C9A O4A -179.5(4)
C6A N1A C9A C10A 152.3(5)
C8A N1A C9A C10A 1.4(6)
O4A C9A C10A C11A 150.4(5)
N1A C9A C10A C11A -30.4(6)
C12A O1A C11A C18A -68.1(5)
C12A O1A C11A C10A 170.9(4)
C9A C10A C11A O1A 128.0(4)
C9A C10A C11A C18A 5.5(6)
C11A O1A C12A C13A 90.0(5)
O1A C12A C13A C14A -64.1(7)
C12A C13A C14A C15A 175.5(5)
C12A C13A C14A C19A -4.1(8)
C13A C14A C15A N2A -126.6(6)
C19A C14A C15A N2A 53.1(6)
C16A N2A C15A C14A 75.5(6)
C21A N2A C15A C14A -46.5(6)
C15A N2A C16A C17A -142.2(4)
C21A N2A C16A C17A -17.0(5)
N2A C16A C17A C7A 37.4(5)
C5A C7A C17A C16A -167.7(4)
C21A C7A C17A C16A -43.1(5)
C8A C7A C17A C16A 78.2(5)
N1A C8A C18A C11A -70.7(5)
C7A C8A C18A C11A 173.4(4)
N1A C8A C18A C19A 157.1(4)
C7A C8A C18A C19A 41.1(6)
O1A C11A C18A C8A -73.3(5)
C10A C11A C18A C8A 43.2(5)
O1A C11A C18A C19A 55.2(6)
C10A C11A C18A C19A 171.7(4)
C13A C14A C19A C20A 178.5(5)
C15A C14A C19A C20A -1.1(6)
C13A C14A C19A C18A 59.5(7)
C15A C14A C19A C18A -120.2(5)
C8A C18A C19A C14A 60.1(6)
C11A C18A C19A C14A -65.8(6)
C8A C18A C19A C20A -60.6(5)
C11A C18A C19A C20A 173.5(4)
C14A C19A C20A C21A -55.0(5)
C18A C19A C20A C21A 68.5(5)
C15A N2A C21A C20A -8.9(6)
C16A N2A C21A C20A -134.1(4)
C15A N2A C21A C7A 115.2(5)
C16A N2A C21A C7A -10.0(5)
C19A C20A C21A N2A 61.3(5)
C19A C20A C21A C7A -57.3(6)
C5A C7A C21A N2A 156.2(4)
C17A C7A C21A N2A 32.2(5)
C8A C7A C21A N2A -86.3(5)
C5A C7A C21A C20A -81.9(6)
C17A C7A C21A C20A 154.1(4)
C8A C7A C21A C20A 35.6(6)
C22B O2B C2B C1B -7.7(7)
C22B O2B C2B C3B 173.6(4)
C6B C1B C2B O2B -179.7(4)
C6B C1B C2B C3B -1.1(7)
C23B O3B C3B C4B -0.9(7)
C23B O3B C3B C2B 178.2(4)
O2B C2B C3B O3B 0.2(6)
C1B C2B C3B O3B -178.5(4)
O2B C2B C3B C4B 179.3(4)
C1B C2B C3B C4B 0.6(7)
O3B C3B C4B C5B 178.8(4)
C2B C3B C4B C5B -0.3(7)
C3B C4B C5B C6B 0.5(7)
C3B C4B C5B C7B -175.7(5)
C4B C5B C6B C1B -1.1(7)
C7B C5B C6B C1B 175.7(4)
C4B C5B C6B N1B 178.8(4)
C7B C5B C6B N1B -4.3(6)
C2B C1B C6B C5B 1.4(7)
C2B C1B C6B N1B -178.6(5)
C9B N1B C6B C5B -160.4(5)
C8B N1B C6B C5B -8.0(6)
C9B N1B C6B C1B 19.6(8)
C8B N1B C6B C1B 172.0(5)
C6B C5B C7B C21B 137.8(4)
C4B C5B C7B C21B -45.6(7)
C6B C5B C7B C17B -105.2(5)
C4B C5B C7B C17B 71.4(7)
C6B C5B C7B C8B 13.9(5)
C4B C5B C7B C8B -169.5(5)
C9B N1B C8B C18B 46.8(6)
C6B N1B C8B C18B -107.8(4)
C9B N1B C8B C7B 170.8(4)
C6B N1B C8B C7B 16.3(5)
C5B C7B C8B N1B -17.6(5)
C21B C7B C8B N1B -141.7(4)
C17B C7B C8B N1B 102.7(5)
C5B C7B C8B C18B 98.7(5)
C21B C7B C8B C18B -25.4(6)
C17B C7B C8B C18B -140.9(5)
C6B N1B C9B O4B -25.4(8)
C8B N1B C9B O4B -175.1(5)
C6B N1B C9B C10B 155.8(5)
C8B N1B C9B C10B 6.1(7)
O4B C9B C10B C11B 145.3(5)
N1B C9B C10B C11B -35.9(7)
C12B O1B C11B C18B -68.1(6)
C12B O1B C11B C10B 171.3(4)
C9B C10B C11B O1B 131.1(5)
C9B C10B C11B C18B 8.6(6)
C11B O1B C12B C13B 89.7(5)
O1B C12B C13B C14B -64.4(8)
C12B C13B C14B C15B 176.3(5)
C12B C13B C14B C19B -2.7(9)
C16B N2B C15B C14B 76.8(6)
C21B N2B C15B C14B -45.2(6)
C13B C14B C15B N2B -127.1(6)
C19B C14B C15B N2B 52.1(7)
C15B N2B C16B C17B -141.3(4)
C21B N2B C16B C17B -15.9(6)
N2B C16B C17B C7B 35.3(5)
C5B C7B C17B C16B -164.8(4)
C21B C7B C17B C16B -41.1(5)
C8B C7B C17B C16B 81.3(5)
N1B C8B C18B C11B -71.6(5)
C7B C8B C18B C11B 172.6(4)
N1B C8B C18B C19B 156.4(4)
C7B C8B C18B C19B 40.6(6)
O1B C11B C18B C8B -73.8(5)
C10B C11B C18B C8B 43.4(5)
O1B C11B C18B C19B 55.0(6)
C10B C11B C18B C19B 172.1(4)
C13B C14B C19B C20B 178.6(6)
C15B C14B C19B C20B -0.5(7)
C13B C14B C19B C18B 59.0(8)
C15B C14B C19B C18B -120.1(5)
C8B C18B C19B C14B 59.7(6)
C11B C18B C19B C14B -66.8(6)
C8B C18B C19B C20B -61.2(5)
C11B C18B C19B C20B 172.2(4)
C14B C19B C20B C21B -56.6(6)
C18B C19B C20B C21B 68.1(5)
C19B C20B C21B N2B 63.4(6)
C19B C20B C21B C7B -55.6(6)
C15B N2B C21B C20B -10.6(6)
C16B N2B C21B C20B -135.4(4)
C15B N2B C21B C7B 114.7(5)
C16B N2B C21B C7B -10.0(5)
C5B C7B C21B C20B -84.2(5)
C17B C7B C21B C20B 153.2(4)
C8B C7B C21B C20B 33.0(6)
C5B C7B C21B N2B 154.0(4)
C17B C7B C21B N2B 31.4(5)
C8B C7B C21B N2B -88.8(5)
C6C C1C C2C O2C -178.1(5)
C6C C1C C2C C3C 1.5(8)
C22C O2C C2C C1C -1.4(8)
C22C O2C C2C C3C 179.0(6)
C23C O3C C3C C4C 3.9(8)
C23C O3C C3C C2C -179.0(5)
C1C C2C C3C O3C 179.2(5)
O2C C2C C3C O3C -1.2(7)
C1C C2C C3C C4C -3.6(8)
O2C C2C C3C C4C 175.9(5)
O3C C3C C4C C5C 179.7(5)
C2C C3C C4C C5C 2.7(8)
C3C C4C C5C C6C 0.2(8)
C3C C4C C5C C7C -172.7(5)
C4C C5C C6C C1C -2.4(8)
C7C C5C C6C C1C 171.6(5)
C4C C5C C6C N1C 177.1(5)
C7C C5C C6C N1C -8.9(6)
C2C C1C C6C C5C 1.6(8)
C2C C1C C6C N1C -177.8(5)
C9C N1C C6C C5C -154.0(5)
C8C N1C C6C C5C -4.0(5)
C9C N1C C6C C1C 25.4(8)
C8C N1C C6C C1C 175.5(5)
C6C C5C C7C C17C -101.8(5)
C4C C5C C7C C17C 71.7(7)
C6C C5C C7C C21C 140.8(5)
C4C C5C C7C C21C -45.7(8)
C6C C5C C7C C8C 17.1(5)
C4C C5C C7C C8C -169.5(5)
C9C N1C C8C C18C 42.7(6)
C6C N1C C8C C18C -109.8(4)
C9C N1C C8C C7C 166.9(4)
C6C N1C C8C C7C 14.5(5)
C5C C7C C8C N1C -18.2(5)
C17C C7C C8C N1C 101.8(5)
C21C C7C C8C N1C -142.8(4)
C5C C7C C8C C18C 99.2(5)
C17C C7C C8C C18C -140.8(5)
C21C C7C C8C C18C -25.4(6)
C6C N1C C9C O4C -22.5(8)
C8C N1C C9C O4C -170.2(4)
C6C N1C C9C C10C 160.5(5)
C8C N1C C9C C10C 12.8(6)
O4C C9C C10C C11C 141.2(5)
N1C C9C C10C C11C -41.9(7)
C12C O1C C11C C18C -66.7(7)
C12C O1C C11C C10C 171.9(5)
C9C C10C C11C O1C 135.0(5)
C9C C10C C11C C18C 10.5(7)
C11C O1C C12C C13C 87.9(7)
O1C C12C C13C C14C -64.1(8)
C12C C13C C14C C15C 177.3(6)
C12C C13C C14C C19C -4.2(10)
C13C C14C C15C N2C -128.3(6)
C19C C14C C15C N2C 53.2(7)
C16C N2C C15C C14C 76.7(6)
C21C N2C C15C C14C -46.1(7)
C15C N2C C16C C17C -141.6(5)
C21C N2C C16C C17C -15.7(6)
N2C C16C C17C C7C 36.1(6)
C5C C7C C17C C16C -167.6(5)
C21C C7C C17C C16C -42.9(5)
C8C C7C C17C C16C 79.4(5)
O1C C11C C18C C8C -74.6(6)
C10C C11C C18C C8C 43.3(6)
O1C C11C C18C C19C 54.0(6)
C10C C11C C18C C19C 172.0(4)
N1C C8C C18C C11C -71.4(5)
C7C C8C C18C C11C 172.2(4)
N1C C8C C18C C19C 156.7(4)
C7C C8C C18C C19C 40.3(6)
C13C C14C C19C C20C 179.0(6)
C15C C14C C19C C20C -2.5(7)
C13C C14C C19C C18C 60.0(8)
C15C C14C C19C C18C -121.5(6)
C11C C18C C19C C14C -65.5(7)
C8C C18C C19C C14C 60.5(7)
C11C C18C C19C C20C 173.6(5)
C8C C18C C19C C20C -60.5(6)
C14C C19C C20C C21C -55.2(6)
C18C C19C C20C C21C 68.1(6)
C19C C20C C21C N2C 61.6(6)
C19C C20C C21C C7C -56.1(6)
C15C N2C C21C C20C -9.8(7)
C16C N2C C21C C20C -135.5(5)
C15C N2C C21C C7C 114.8(6)
C16C N2C C21C C7C -10.8(6)
C5C C7C C21C C20C -83.4(6)
C17C C7C C21C C20C 153.7(5)
C8C C7C C21C C20C 33.4(7)
C5C C7C C21C N2C 155.6(5)
C17C C7C C21C N2C 32.7(6)
C8C C7C C21C N2C -87.6(5)
C22D O2D C2D C1D 9.5(7)
C22D O2D C2D C3D -169.8(4)
C6D C1D C2D O2D -177.9(5)
C6D C1D C2D C3D 1.4(7)
C23D O3D C3D C4D 2.0(7)
C23D O3D C3D C2D 179.7(4)
O2D C2D C3D O3D -2.4(6)
C1D C2D C3D O3D 178.2(4)
O2D C2D C3D C4D 175.4(4)
C1D C2D C3D C4D -3.9(8)
O3D C3D C4D C5D 179.6(4)
C2D C3D C4D C5D 2.0(7)
C3D C4D C5D C6D 2.3(7)
C3D C4D C5D C7D -171.3(5)
C4D C5D C6D C1D -5.0(7)
C7D C5D C6D C1D 169.7(4)
C4D C5D C6D N1D 175.7(4)
C7D C5D C6D N1D -9.6(6)
C2D C1D C6D C5D 3.1(7)
C2D C1D C6D N1D -177.8(5)
C9D N1D C6D C5D -153.7(4)
C8D N1D C6D C5D -3.9(5)
C9D N1D C6D C1D 27.0(8)
C8D N1D C6D C1D 176.8(5)
C6D C5D C7D C21D 143.0(4)
C4D C5D C7D C21D -43.0(7)
C6D C5D C7D C17D -101.4(5)
C4D C5D C7D C17D 72.6(6)
C6D C5D C7D C8D 18.1(5)
C4D C5D C7D C8D -167.9(5)
C9D N1D C8D C18D 42.8(5)
C6D N1D C8D C18D -108.9(4)
C9D N1D C8D C7D 166.5(4)
C6D N1D C8D C7D 14.8(5)
C5D C7D C8D N1D -18.9(5)
C21D C7D C8D N1D -144.4(4)
C17D C7D C8D N1D 101.0(4)
C5D C7D C8D C18D 98.5(5)
C21D C7D C8D C18D -27.1(6)
C17D C7D C8D C18D -141.6(4)
C6D N1D C9D O4D -23.0(7)
C8D N1D C9D O4D -170.6(4)
C6D N1D C9D C10D 157.9(4)
C8D N1D C9D C10D 10.3(6)
O4D C9D C10D C11D 143.3(5)
N1D C9D C10D C11D -37.6(6)
C12D O1D C11D C18D -66.4(5)
C12D O1D C11D C10D 172.7(4)
C9D C10D C11D O1D 131.8(4)
C9D C10D C11D C18D 7.8(6)
C11D O1D C12D C13D 88.0(5)
O1D C12D C13D C14D -65.1(7)
C12D C13D C14D C15D 177.8(5)
C12D C13D C14D C19D -2.6(8)
C16D N2D C15D C14D 77.3(5)
C21D N2D C15D C14D -45.2(6)
C13D C14D C15D N2D -128.3(5)
C19D C14D C15D N2D 52.0(6)
C15D N2D C16D C17D -141.8(4)
C21D N2D C16D C17D -16.1(5)
N2D C16D C17D C7D 36.9(5)
C5D C7D C17D C16D -166.9(4)
C21D C7D C17D C16D -43.2(5)
C8D C7D C17D C16D 79.0(5)
O1D C11D C18D C19D 55.4(6)
C10D C11D C18D C19D 172.9(4)
O1D C11D C18D C8D -73.6(5)
C10D C11D C18D C8D 44.0(5)
N1D C8D C18D C19D 156.9(4)
C7D C8D C18D C19D 41.7(6)
N1D C8D C18D C11D -71.0(5)
C7D C8D C18D C11D 173.7(4)
C11D C18D C19D C14D -67.8(6)
C8D C18D C19D C14D 59.0(6)
C11D C18D C19D C20D 172.2(4)
C8D C18D C19D C20D -61.1(5)
C13D C14D C19D C18D 60.2(6)
C15D C14D C19D C18D -120.1(5)
C13D C14D C19D C20D 179.5(5)
C15D C14D C19D C20D -0.8(6)
C18D C19D C20D C21D 67.6(5)
C14D C19D C20D C21D -56.3(5)
C19D C20D C21D C7D -55.3(6)
C19D C20D C21D N2D 63.0(5)
C5D C7D C21D C20D -84.1(5)
C17D C7D C21D C20D 154.5(4)
C8D C7D C21D C20D 34.3(6)
C5D C7D C21D N2D 154.3(4)
C17D C7D C21D N2D 32.8(5)
C8D C7D C21D N2D -87.4(5)
C15D N2D C21D C20D -10.1(6)
C16D N2D C21D C20D -135.7(4)
C15D N2D C21D C7D 114.6(4)
C16D N2D C21D C7D -10.9(5)
C27A N3A C25A C26A 93.6(7)
C27A N3A C25A C24A -139.1(5)
O5A C24A C25A N3A 20.4(8)
O6A C24A C25A N3A -167.4(5)
O5A C24A C25A C26A 146.2(5)
O6A C24A C25A C26A -41.6(7)
C25A N3A C27A O7A 3.1(9)
C25A N3A C27A C28A -175.2(5)
O7A C27A C28A C29A -3.7(8)
N3A C27A C28A C29A 174.6(5)
O7A C27A C28A C33A 178.3(6)
N3A C27A C28A C33A -3.4(8)
C33A C28A C29A C30A 1.2(9)
C27A C28A C29A C30A -176.9(5)
C28A C29A C30A C31A -0.7(9)
C29A C30A C31A C32A -0.4(8)
C29A C30A C31A N4A 179.2(5)
O9A N4A C31A C32A -5.6(7)
O8A N4A C31A C32A 176.4(5)
O9A N4A C31A C30A 174.8(5)
O8A N4A C31A C30A -3.2(7)
C30A C31A C32A C33A 0.8(9)
N4A C31A C32A C33A -178.7(5)
C31A C32A C33A C28A -0.2(10)
C29A C28A C33A C32A -0.7(9)
C27A C28A C33A C32A 177.2(6)
C27B N3B C25B C24B -113.6(6)
C27B N3B C25B C26B 125.8(6)
O5B C24B C25B N3B 143.5(5)
O6B C24B C25B N3B -41.0(8)
O5B C24B C25B C26B -95.7(6)
O6B C24B C25B C26B 79.8(6)
C25B N3B C27B O7B -6.0(10)
C25B N3B C27B C28B 173.9(5)
O7B C27B C28B C29B -9.9(8)
N3B C27B C28B C29B 170.2(5)
O7B C27B C28B C33B 169.3(6)
N3B C27B C28B C33B -10.6(8)
C33B C28B C29B C30B -0.7(8)
C27B C28B C29B C30B 178.5(5)
C28B C29B C30B C31B 0.1(9)
C29B C30B C31B C32B 0.2(8)
C29B C30B C31B N4B -178.2(5)
O8B N4B C31B C32B 171.9(5)
O9B N4B C31B C32B -9.2(7)
O8B N4B C31B C30B -9.7(7)
O9B N4B C31B C30B 169.3(5)
C30B C31B C32B C33B 0.1(8)
N4B C31B C32B C33B 178.5(5)
C31B C32B C33B C28B -0.6(9)
C29B C28B C33B C32B 0.9(8)
C27B C28B C33B C32B -178.2(5)
C27C N3C C25C C26C 155.7(10)
C27C N3C C25C C24C -86.0(11)
O6C C24C C25C N3C 147.1(9)
O5C C24C C25C N3C -34.3(13)
O6C C24C C25C C26C -92.0(10)
O5C C24C C25C C26C 86.6(10)
C25C N3C C27C O7C -15.0(16)
C25C N3C C27C C28C 165.9(9)
O7C C27C C28C C33C -169.2(12)
N3C C27C C28C C33C 10.0(16)
O7C C27C C28C C29C 10.1(15)
N3C C27C C28C C29C -170.7(10)
C33C C28C C29C C30C -1.8(17)
C27C C28C C29C C30C 178.8(9)
C28C C29C C30C C31C 3.1(16)
C29C C30C C31C C32C -2.4(19)
C29C C30C C31C N4C 179.9(11)
O9C N4C C31C C32C 27.0(19)
O8C N4C C31C C32C -156.9(12)
O9C N4C C31C C30C -155.1(14)
O8C N4C C31C C30C 21.0(18)
C30C C31C C32C C33C 0(2)
N4C C31C C32C C33C 178.1(13)
C29C C28C C33C C32C 0(2)
C27C C28C C33C C32C 179.0(12)
C31C C32C C33C C28C 1(2)
C327 N31C C325 C324 -74(3)
C327 N31C C325 C326 176(3)
O51C C324 C325 N31C -32(3)
O61C C324 C325 N31C 157(2)
O51C C324 C325 C326 82(3)
O61C C324 C325 C326 -88(2)
C325 N31C C327 O71C -1(5)
C325 N31C C327 C328 -180(2)
O71C C327 C328 C329 6(4)
N31C C327 C328 C329 -176(3)
O71C C327 C328 C333 -174(3)
N31C C327 C328 C333 5(4)
C333 C328 C329 C330 -3(5)
C327 C328 C329 C330 177(3)
C328 C329 C330 C331 5(5)
C329 C330 C331 C332 0(5)
C329 C330 C331 N41C 177(3)
O81C N41C C331 C330 24(5)
O91C N41C C331 C330 -161(4)
O81C N41C C331 C332 -158(3)
O91C N41C C331 C332 16(6)
C330 C331 C332 C333 -6(5)
N41C C331 C332 C333 176(4)
C331 C332 C333 C328 8(5)
C329 C328 C333 C332 -3(4)
C327 C328 C333 C332 176(3)
C27D N3D C25D C24D -120.5(6)
C27D N3D C25D C26D 113.7(6)
O51D C24D C25D N3D 39.9(13)
O6D C24D C25D N3D -164.5(5)
O5D C24D C25D N3D 10.3(8)
O51D C24D C25D C26D 164.8(13)
O6D C24D C25D C26D -39.6(8)
O5D C24D C25D C26D 135.2(7)
C25D N3D C27D O7D 2.0(8)
C25D N3D C27D C28D -174.5(5)
O7D C27D C28D C29D 28.4(8)
N3D C27D C28D C29D -155.0(5)
O7D C27D C28D C33D -148.0(6)
N3D C27D C28D C33D 28.7(8)
C33D C28D C29D C30D 3.1(8)
C27D C28D C29D C30D -173.3(5)
C28D C29D C30D C31D 0.6(8)
C29D C30D C31D C32D -3.5(9)
C29D C30D C31D N4D 176.1(5)
O8D N4D C31D C32D -165.9(5)
O9D N4D C31D C32D 14.1(7)
O8D N4D C31D C30D 14.5(8)
O9D N4D C31D C30D -165.5(5)
C30D C31D C32D C33D 2.5(8)
N4D C31D C32D C33D -177.0(5)
C31D C32D C33D C28D 1.3(8)
C29D C28D C33D C32D -4.1(8)
C27D C28D C33D C32D 172.2(5)
